data_4038991
loop_
_publ_author_name
'Numez Avila, Aaron Gabriel'
'Desch\^enes-Simard, Beno\^it'
'Arnold, Joseph E.'
'Morency, Mathieu'
'Chartrand, Daniel'
'Maris, Thierry'
'Berger, Gilles'
'Day, Graham M.'
'Hanessian, Stephen'
'Wuest, James D.'

_publ_contact_author_id_orcid 0000-0001-9731-4046
_publ_section_title
;
 Surprising Chemistry of 6.Azidotetrazolo[5,1.a]phthalazine: What a
 Purported Natural Product Reveals about the Polymorphism of Explosives
;
_journal_name_full 'Journal of Organic Chemistry'
_journal_page_first 6680
_journal_page_last 6694
_journal_paper_doi 10.1021/acs.joc.2c00369
_journal_volume 87
_journal_year 2022
_chemical_formula_moiety 'C8 H4 N8'
_chemical_formula_sum 'C8 H4 N8'
_chemical_formula_weight 212.19
_space_group_crystal_system triclinic
_space_group_IT_number 2
_space_group_name_Hall '-P 1'
_space_group_name_H-M_alt 'P -1'
_atom_sites_solution_hydrogens geom
_atom_sites_solution_primary dual
_audit_contact_author_email thierry.maris@umontreal.ca
_audit_contact_author_name 'Thierry Maris'
_audit_contact_author_phone '+1 514 340 4711 2579'
_audit_creation_date 2021-02-01
_audit_creation_method
;
Olex2 1.3
(compiled 2020.11.12 svn.r5f609507 for OlexSys, GUI svn.r6226)
;
_cell_angle_alpha 76.729(3)
_cell_angle_beta 85.855(3)
_cell_angle_gamma 89.965(3)
_cell_formula_units_Z 24
_cell_length_a 16.4145(10)
_cell_length_b 17.1201(9)
_cell_length_c 19.7351(12)
_cell_measurement_reflns_used 9951
_cell_measurement_temperature 150
_cell_measurement_theta_max 53.923
_cell_measurement_theta_min 3.321
_cell_volume 5383.0(5)
_computing_cell_refinement
;
SAINT (2013) V8.40B; Integration Software for Single Crystal Data.
Bruker AXS Inc., Madison, WI 53719-1173.
;
_computing_data_collection
;
APEX 3 (2019) Bruker AXS Inc., Madison, WI 53719-1173.
;
_computing_data_reduction
;
SAINT (2013) V8.40B; Integration Software for Single Crystal Data.
Bruker AXS Inc., Madison, WI 53719-1173.
;
_computing_molecular_graphics 'Olex2 1.3 (Dolomanov et al., 2009)'
_computing_publication_material 'Olex2 1.3 (Dolomanov et al., 2009)'
_computing_structure_refinement 'XL  (Sheldrick, 2008)'
_computing_structure_solution 'XT  (Sheldrick, 2015)'
_diffrn_ambient_temperature 150
_diffrn_detector 'CMOS Area detector'
_diffrn_detector_area_resol_mean 10.42
_diffrn_detector_type 'Bruker CMOS Photon III '
_diffrn_measured_fraction_theta_full 0.988
_diffrn_measured_fraction_theta_max 0.982
_diffrn_measurement_device 'k-geometry diffractometer'
_diffrn_measurement_device_type 'Bruker Venture Metaljet'
_diffrn_measurement_method '\w and \f scans'
_diffrn_radiation_collimation 'Focusing mirrors'
_diffrn_radiation_monochromator 'Helios MX Mirror Optics'
_diffrn_radiation_probe x-ray
_diffrn_radiation_type 'Ga K\a'
_diffrn_radiation_wavelength 1.34139
_diffrn_reflns_av_R_equivalents 0.0621
_diffrn_reflns_av_unetI/netI 0.0671
_diffrn_reflns_Laue_measured_fraction_full 0.988
_diffrn_reflns_Laue_measured_fraction_max 0.982
_diffrn_reflns_limit_h_max 19
_diffrn_reflns_limit_h_min -19
_diffrn_reflns_limit_k_max 20
_diffrn_reflns_limit_k_min -19
_diffrn_reflns_limit_l_max 23
_diffrn_reflns_limit_l_min -23
_diffrn_reflns_number 68062
_diffrn_reflns_point_group_measured_fraction_full 0.988
_diffrn_reflns_point_group_measured_fraction_max 0.982
_diffrn_reflns_theta_full 53.594
_diffrn_reflns_theta_max 54.052
_diffrn_reflns_theta_min 2.007
_diffrn_source 'Metal Jet'
_diffrn_source_current 2.86
_diffrn_source_power 0.199914
_diffrn_source_target Ga
_diffrn_source_type 'Gallium Liquid Metal Jet Source'
_diffrn_source_voltage 69.9
_exptl_absorpt_coefficient_mu 0.597
_exptl_absorpt_correction_T_max 0.5115
_exptl_absorpt_correction_T_min 0.3824
_exptl_absorpt_correction_type multi-scan
_exptl_absorpt_process_details
;
SADABS-2016/2 (Bruker,2016/2) was used for absorption correction.
wR2(int) was 0.1120 before and 0.0788 after correction.
The Ratio of minimum to maximum transmission is 0.7476.
The \l/2 correction factor is Not present.
;
_exptl_crystal_colour 'clear light orange'
_exptl_crystal_colour_lustre clear
_exptl_crystal_colour_modifier light
_exptl_crystal_colour_primary orange
_exptl_crystal_density_diffrn 1.571
_exptl_crystal_description Fragment
_exptl_crystal_F_000 2592
_exptl_crystal_size_max 0.21
_exptl_crystal_size_mid 0.15
_exptl_crystal_size_min 0.06
_refine_diff_density_max 0.587
_refine_diff_density_min -0.337
_refine_diff_density_rms 0.069
_refine_ls_extinction_coef .
_refine_ls_extinction_method none
_refine_ls_goodness_of_fit_ref 1.026
_refine_ls_hydrogen_treatment constr
_refine_ls_matrix_type full
_refine_ls_number_parameters 1729
_refine_ls_number_reflns 19466
_refine_ls_number_restraints 0
_refine_ls_restrained_S_all 1.026
_refine_ls_R_factor_all 0.0879
_refine_ls_R_factor_gt 0.0674
_refine_ls_shift/su_max 0.000
_refine_ls_shift/su_mean 0.000
_refine_ls_structure_factor_coef Fsqd
_refine_ls_weighting_details 'w=1/[\s^2^(Fo^2^)+(0.0929P)^2^+3.9078P] where P=(Fo^2^+2Fc^2^)/3'
_refine_ls_weighting_scheme calc
_refine_ls_wR_factor_gt 0.1805
_refine_ls_wR_factor_ref 0.1976
_reflns_Friedel_coverage 0.000
_reflns_Friedel_fraction_full .
_reflns_Friedel_fraction_max .
_reflns_number_gt 14289
_reflns_number_total 19466
_reflns_threshold_expression 'I > 2\s(I)'
_cod_data_source_file jw22761.cif
_cod_data_source_block jw22761
_cod_database_code 4038991

loop_
_space_group_symop_id
_space_group_symop_operation_xyz
1 'x, y, z'
2 '-x, -y, -z'

loop_
_atom_site_label
_atom_site_type_symbol
_atom_site_fract_x
_atom_site_fract_y
_atom_site_fract_z
_atom_site_U_iso_or_equiv
_atom_site_adp_type
_atom_site_occupancy
_atom_site_site_symmetry_order
_atom_site_calc_flag
_atom_site_refinement_flags_posn
_atom_site_refinement_flags_adp
_atom_site_refinement_flags_occupancy
_atom_site_disorder_assembly
_atom_site_disorder_group
N1A N 0.29313(14) 0.59780(13) 0.92746(12) 0.0397(5) Uani 1 1 d . . . . .
N2A N 0.28395(14) 0.67774(13) 0.92442(12) 0.0407(5) Uani 1 1 d . . . . .
N3A N 0.20800(14) 0.69852(12) 0.92113(12) 0.0384(5) Uani 1 1 d . . . . .
N4A N 0.16608(13) 0.63008(12) 0.92246(11) 0.0323(5) Uani 1 1 d . . . . .
N5A N 0.08348(13) 0.62903(12) 0.91817(11) 0.0344(5) Uani 1 1 d . . . . .
N6A N -0.02852(14) 0.54912(14) 0.91049(13) 0.0438(6) Uani 1 1 d . . . . .
N7A N -0.06822(15) 0.61322(15) 0.90147(13) 0.0440(6) Uani 1 1 d . . . . .
N8A N -0.11174(16) 0.66502(16) 0.89306(15) 0.0548(7) Uani 1 1 d . . . . .
C1A C 0.21806(16) 0.56950(14) 0.92600(13) 0.0341(6) Uani 1 1 d . . . . .
C2A C 0.18707(17) 0.49136(14) 0.92747(13) 0.0346(6) Uani 1 1 d . . . . .
C3A C 0.2360(2) 0.42354(16) 0.93366(15) 0.0450(7) Uani 1 1 d . . . . .
H3A H 0.293279 0.427678 0.936844 0.054 Uiso 1 1 calc R U . . .
C4A C 0.1998(2) 0.35079(17) 0.93504(17) 0.0540(8) Uani 1 1 d . . . . .
H4A H 0.232070 0.304094 0.939297 0.065 Uiso 1 1 calc R U . . .
C5A C 0.1160(2) 0.34527(17) 0.93023(17) 0.0541(8) Uani 1 1 d . . . . .
H5A H 0.092223 0.294403 0.931167 0.065 Uiso 1 1 calc R U . . .
C6A C 0.0661(2) 0.41093(16) 0.92417(15) 0.0471(7) Uani 1 1 d . . . . .
H6A H 0.008957 0.405734 0.920957 0.057 Uiso 1 1 calc R U . . .
C7A C 0.10200(18) 0.48570(15) 0.92285(13) 0.0375(6) Uani 1 1 d . . . . .
C8A C 0.05431(16) 0.55865(14) 0.91708(13) 0.0335(5) Uani 1 1 d . . . . .
N1B N 0.77685(13) 0.50469(13) 0.90887(12) 0.0375(5) Uani 1 1 d . . . . .
N2B N 0.80321(14) 0.42861(13) 0.90997(12) 0.0404(5) Uani 1 1 d . . . . .
N3B N 0.74270(14) 0.37895(13) 0.91145(12) 0.0391(5) Uani 1 1 d . . . . .
N4B N 0.67522(13) 0.42336(12) 0.91140(11) 0.0332(5) Uani 1 1 d . . . . .
N5B N 0.59874(13) 0.39026(12) 0.91270(11) 0.0350(5) Uani 1 1 d . . . . .
N6B N 0.46006(14) 0.41787(13) 0.91197(13) 0.0412(5) Uani 1 1 d . . . . .
N7B N 0.45104(14) 0.34512(14) 0.91158(13) 0.0449(6) Uani 1 1 d . . . . .
N8B N 0.43354(17) 0.28165(16) 0.91140(16) 0.0617(7) Uani 1 1 d . . . . .
C1B C 0.69619(16) 0.49994(14) 0.91062(13) 0.0317(5) Uani 1 1 d . . . . .
C2B C 0.63265(16) 0.55725(14) 0.91128(13) 0.0320(5) Uani 1 1 d . . . . .
C3B C 0.64565(17) 0.63736(14) 0.91226(13) 0.0355(6) Uani 1 1 d . . . . .
H3B H 0.699457 0.657611 0.912597 0.043 Uiso 1 1 calc R U . . .
C4B C 0.57970(18) 0.68673(15) 0.91273(14) 0.0394(6) Uani 1 1 d . . . . .
H4B H 0.588266 0.741427 0.913336 0.047 Uiso 1 1 calc R U . . .
C5B C 0.50015(18) 0.65772(16) 0.91232(15) 0.0419(6) Uani 1 1 d . . . . .
H5B H 0.455287 0.692792 0.912391 0.050 Uiso 1 1 calc R U . . .
C6B C 0.48667(17) 0.57860(16) 0.91182(14) 0.0382(6) Uani 1 1 d . . . . .
H6B H 0.432571 0.558959 0.911737 0.046 Uiso 1 1 calc R U . . .
C7B C 0.55268(16) 0.52719(14) 0.91145(13) 0.0332(5) Uani 1 1 d . . . . .
C8B C 0.54213(16) 0.44307(14) 0.91174(13) 0.0336(6) Uani 1 1 d . . . . .
N1C N 0.79819(14) -0.07088(14) 0.92391(13) 0.0415(5) Uani 1 1 d . . . . .
N2C N 0.78948(14) -0.14912(13) 0.92353(13) 0.0440(6) Uani 1 1 d . . . . .
N3C N 0.71318(14) -0.16917(13) 0.92068(13) 0.0421(5) Uani 1 1 d . . . . .
N4C N 0.67167(13) -0.10118(12) 0.91891(11) 0.0327(5) Uani 1 1 d . . . . .
N5C N 0.58842(13) -0.09853(12) 0.91653(11) 0.0356(5) Uani 1 1 d . . . . .
N6C N 0.47524(14) -0.01655(14) 0.91243(13) 0.0427(5) Uani 1 1 d . . . . .
N7C N 0.43597(15) -0.07855(15) 0.90870(12) 0.0431(5) Uani 1 1 d . . . . .
N8C N 0.39385(16) -0.12946(17) 0.90594(14) 0.0551(7) Uani 1 1 d . . . . .
C1C C 0.72317(16) -0.04104(15) 0.92083(13) 0.0347(6) Uani 1 1 d . . . . .
C2C C 0.69165(17) 0.03655(14) 0.92048(13) 0.0345(6) Uani 1 1 d . . . . .
C3C C 0.74009(19) 0.10221(16) 0.92474(14) 0.0422(6) Uani 1 1 d . . . . .
H3C H 0.797536 0.097134 0.926858 0.051 Uiso 1 1 calc R U . . .
C4C C 0.7037(2) 0.17378(16) 0.92581(15) 0.0483(7) Uani 1 1 d . . . . .
H4C H 0.735847 0.218667 0.929109 0.058 Uiso 1 1 calc R U . . .
C5C C 0.6193(2) 0.18115(16) 0.92206(15) 0.0479(7) Uani 1 1 d . . . . .
H5C H 0.595023 0.231414 0.922644 0.058 Uiso 1 1 calc R U . . .
C6C C 0.57049(19) 0.11788(16) 0.91757(15) 0.0434(7) Uani 1 1 d . . . . .
H6C H 0.513260 0.124205 0.914593 0.052 Uiso 1 1 calc R U . . .
C7C C 0.60677(17) 0.04314(14) 0.91744(13) 0.0350(6) Uani 1 1 d . . . . .
C8C C 0.55915(16) -0.02756(15) 0.91539(13) 0.0347(6) Uani 1 1 d . . . . .
N1D N 0.28243(13) 0.03084(13) 0.91501(12) 0.0373(5) Uani 1 1 d . . . . .
N2D N 0.30855(14) 0.10679(13) 0.91280(12) 0.0400(5) Uani 1 1 d . . . . .
N3D N 0.24847(15) 0.15727(13) 0.90952(12) 0.0393(5) Uani 1 1 d . . . . .
N4D N 0.18069(13) 0.11216(11) 0.90973(11) 0.0319(5) Uani 1 1 d . . . . .
N5D N 0.10548(13) 0.14593(12) 0.90603(11) 0.0354(5) Uani 1 1 d . . . . .
N6D N -0.03369(14) 0.11925(13) 0.90392(13) 0.0415(5) Uani 1 1 d . . . . .
N7D N -0.04228(15) 0.19319(14) 0.89919(13) 0.0452(6) Uani 1 1 d . . . . .
N8D N -0.06009(18) 0.25794(15) 0.89505(17) 0.0611(7) Uani 1 1 d . . . . .
C1D C 0.20178(16) 0.03514(14) 0.91383(13) 0.0319(5) Uani 1 1 d . . . . .
C2D C 0.13731(16) -0.02285(14) 0.91698(13) 0.0325(5) Uani 1 1 d . . . . .
C3D C 0.14958(17) -0.10491(15) 0.92334(14) 0.0367(6) Uani 1 1 d . . . . .
H3D H 0.203057 -0.126123 0.925787 0.044 Uiso 1 1 calc R U . . .
C4D C 0.08292(18) -0.15444(16) 0.92601(14) 0.0405(6) Uani 1 1 d . . . . .
H4D H 0.090727 -0.210271 0.930090 0.049 Uiso 1 1 calc R U . . .
C5D C 0.00378(17) -0.12402(15) 0.92280(15) 0.0402(6) Uani 1 1 d . . . . .
H5D H -0.041441 -0.159275 0.924752 0.048 Uiso 1 1 calc R U . . .
C6D C -0.00885(17) -0.04391(15) 0.91689(14) 0.0368(6) Uani 1 1 d . . . . .
H6D H -0.062735 -0.023652 0.914884 0.044 Uiso 1 1 calc R U . . .
C7D C 0.05790(16) 0.00850(14) 0.91377(13) 0.0320(5) Uani 1 1 d . . . . .
C8D C 0.04742(16) 0.09336(14) 0.90788(13) 0.0336(6) Uani 1 1 d . . . . .
N1E N 0.05189(13) 0.78522(13) 0.75650(12) 0.0378(5) Uani 1 1 d . . . . .
N2E N 0.02531(14) 0.70954(13) 0.75707(12) 0.0394(5) Uani 1 1 d . . . . .
N3E N 0.08556(14) 0.65961(13) 0.75855(12) 0.0391(5) Uani 1 1 d . . . . .
N4E N 0.15377(13) 0.70383(11) 0.75820(11) 0.0311(5) Uani 1 1 d . . . . .
N5E N 0.22928(13) 0.67144(12) 0.75954(11) 0.0347(5) Uani 1 1 d . . . . .
N6E N 0.36870(14) 0.69853(12) 0.75911(13) 0.0410(5) Uani 1 1 d . . . . .
N7E N 0.37745(15) 0.62504(14) 0.76080(14) 0.0478(6) Uani 1 1 d . . . . .
N8E N 0.39576(18) 0.56152(16) 0.76215(18) 0.0674(8) Uani 1 1 d . . . . .
C1E C 0.13240(16) 0.78090(14) 0.75665(13) 0.0329(5) Uani 1 1 d . . . . .
C2E C 0.19697(16) 0.83835(14) 0.75434(13) 0.0316(5) Uani 1 1 d . . . . .
C3E C 0.18395(17) 0.92042(14) 0.75089(14) 0.0353(6) Uani 1 1 d . . . . .
H3E H 0.130270 0.941213 0.749736 0.042 Uiso 1 1 calc R U . . .
C4E C 0.25047(18) 0.96998(15) 0.74920(14) 0.0391(6) Uani 1 1 d . . . . .
H4E H 0.242415 1.025420 0.747059 0.047 Uiso 1 1 calc R U . . .
C5E C 0.32959(17) 0.93993(16) 0.75060(14) 0.0399(6) Uani 1 1 d . . . . .
H5E H 0.374702 0.974997 0.749645 0.048 Uiso 1 1 calc R U . . .
C6E C 0.34268(16) 0.86000(15) 0.75336(14) 0.0359(6) Uani 1 1 d . . . . .
H6E H 0.396663 0.839956 0.753776 0.043 Uiso 1 1 calc R U . . .
C7E C 0.27628(16) 0.80849(14) 0.75553(13) 0.0322(5) Uani 1 1 d . . . . .
C8E C 0.28685(16) 0.72370(14) 0.75828(13) 0.0336(5) Uani 1 1 d . . . . .
N1F N 0.53584(14) 0.88666(13) 0.74305(12) 0.0406(5) Uani 1 1 d . . . . .
N2F N 0.54449(14) 0.96372(13) 0.74728(13) 0.0426(5) Uani 1 1 d . . . . .
N3F N 0.61994(14) 0.98296(13) 0.75142(12) 0.0404(5) Uani 1 1 d . . . . .
N4F N 0.66239(13) 0.91512(12) 0.75024(11) 0.0323(5) Uani 1 1 d . . . . .
N5F N 0.74507(13) 0.91341(12) 0.75316(12) 0.0357(5) Uani 1 1 d . . . . .
N6F N 0.85870(14) 0.83138(13) 0.75449(13) 0.0429(5) Uani 1 1 d . . . . .
N7F N 0.89765(14) 0.89291(15) 0.76042(13) 0.0438(6) Uani 1 1 d . . . . .
N8F N 0.94024(16) 0.94279(17) 0.76475(15) 0.0552(7) Uani 1 1 d . . . . .
C1F C 0.61088(16) 0.85666(14) 0.74484(13) 0.0329(5) Uani 1 1 d . . . . .
C2F C 0.64300(16) 0.77970(14) 0.74183(13) 0.0342(6) Uani 1 1 d . . . . .
C3F C 0.59482(19) 0.71571(15) 0.73414(14) 0.0420(6) Uani 1 1 d . . . . .
H3F H 0.537533 0.721337 0.731133 0.050 Uiso 1 1 calc R U . . .
C4F C 0.6313(2) 0.64480(16) 0.73101(15) 0.0480(7) Uani 1 1 d . . . . .
H4F H 0.599353 0.600641 0.725754 0.058 Uiso 1 1 calc R U . . .
C5F C 0.7160(2) 0.63701(15) 0.73554(15) 0.0473(7) Uani 1 1 d . . . . .
H5F H 0.740468 0.587316 0.733197 0.057 Uiso 1 1 calc R U . . .
C6F C 0.76437(19) 0.69929(16) 0.74327(15) 0.0435(7) Uani 1 1 d . . . . .
H6F H 0.821515 0.692990 0.746850 0.052 Uiso 1 1 calc R U . . .
C7F C 0.72707(17) 0.77277(14) 0.74576(13) 0.0350(6) Uani 1 1 d . . . . .
C8F C 0.77466(16) 0.84243(16) 0.75163(13) 0.0359(6) Uani 1 1 d . . . . .
N1G N 0.55432(13) 0.31308(13) 0.75345(12) 0.0372(5) Uani 1 1 d . . . . .
N2G N 0.52809(14) 0.38883(13) 0.75331(12) 0.0394(5) Uani 1 1 d . . . . .
N3G N 0.58855(14) 0.43821(12) 0.75302(12) 0.0376(5) Uani 1 1 d . . . . .
N4G N 0.65628(13) 0.39468(12) 0.75243(11) 0.0335(5) Uani 1 1 d . . . . .
N5G N 0.73261(13) 0.42663(12) 0.75239(11) 0.0341(5) Uani 1 1 d . . . . .
N6G N 0.87136(14) 0.39911(13) 0.75413(12) 0.0399(5) Uani 1 1 d . . . . .
N7G N 0.88050(14) 0.47134(14) 0.75683(13) 0.0435(6) Uani 1 1 d . . . . .
N8G N 0.89841(17) 0.53428(16) 0.75931(16) 0.0584(7) Uani 1 1 d . . . . .
C1G C 0.63554(16) 0.31791(14) 0.75166(13) 0.0334(5) Uani 1 1 d . . . . .
C2G C 0.69916(15) 0.26159(14) 0.74973(13) 0.0316(5) Uani 1 1 d . . . . .
C3G C 0.68645(17) 0.18143(14) 0.74685(13) 0.0364(6) Uani 1 1 d . . . . .
H3G H 0.632765 0.161258 0.745803 0.044 Uiso 1 1 calc R U . . .
C4G C 0.75207(17) 0.13285(15) 0.74557(15) 0.0397(6) Uani 1 1 d . . . . .
H4G H 0.743498 0.078368 0.744236 0.048 Uiso 1 1 calc R U . . .
C5G C 0.83196(17) 0.16149(15) 0.74617(15) 0.0400(6) Uani 1 1 d . . . . .
H5G H 0.876806 0.126638 0.744833 0.048 Uiso 1 1 calc R U . . .
C6G C 0.84547(16) 0.24018(15) 0.74870(14) 0.0372(6) Uani 1 1 d . . . . .
H6G H 0.899504 0.259792 0.749164 0.045 Uiso 1 1 calc R U . . .
C7G C 0.77878(16) 0.29102(14) 0.75058(13) 0.0328(5) Uani 1 1 d . . . . .
C8G C 0.78996(15) 0.37427(14) 0.75242(13) 0.0315(5) Uani 1 1 d . . . . .
N1H N 0.03880(14) 0.21780(13) 0.73875(12) 0.0388(5) Uani 1 1 d . . . . .
N2H N 0.04831(14) 0.13865(13) 0.73804(12) 0.0407(5) Uani 1 1 d . . . . .
N3H N 0.12440(14) 0.11829(12) 0.74088(12) 0.0388(5) Uani 1 1 d . . . . .
N4H N 0.16609(13) 0.18584(12) 0.74326(11) 0.0329(5) Uani 1 1 d . . . . .
N5H N 0.24832(13) 0.18633(12) 0.74800(11) 0.0344(5) Uani 1 1 d . . . . .
N6H N 0.35968(14) 0.26569(14) 0.75849(13) 0.0438(6) Uani 1 1 d . . . . .
N7H N 0.39955(15) 0.20129(15) 0.76553(13) 0.0440(6) Uani 1 1 d . . . . .
N8H N 0.44350(17) 0.14999(17) 0.77230(15) 0.0567(7) Uani 1 1 d . . . . .
C1H C 0.11323(16) 0.24587(14) 0.74182(13) 0.0327(5) Uani 1 1 d . . . . .
C2H C 0.14476(17) 0.32250(15) 0.74481(13) 0.0358(6) Uani 1 1 d . . . . .
C3H C 0.09481(19) 0.39005(16) 0.74138(15) 0.0435(7) Uani 1 1 d . . . . .
H3H H 0.037642 0.385945 0.737789 0.052 Uiso 1 1 calc R U . . .
C4H C 0.1305(2) 0.46190(17) 0.74333(17) 0.0524(8) Uani 1 1 d . . . . .
H4H H 0.097812 0.508111 0.741157 0.063 Uiso 1 1 calc R U . . .
C5H C 0.2147(2) 0.46743(18) 0.74849(17) 0.0529(8) Uani 1 1 d . . . . .
H5H H 0.238317 0.517610 0.750003 0.063 Uiso 1 1 calc R U . . .
C6H C 0.2642(2) 0.40233(16) 0.75144(15) 0.0470(7) Uani 1 1 d . . . . .
H6H H 0.321411 0.407269 0.754622 0.056 Uiso 1 1 calc R U . . .
C7H C 0.22879(17) 0.32813(15) 0.74967(14) 0.0371(6) Uani 1 1 d . . . . .
C8H C 0.27753(16) 0.25575(15) 0.75160(13) 0.0333(5) Uani 1 1 d . . . . .
N1I N 0.63134(14) 0.43076(13) 0.58855(12) 0.0407(5) Uani 1 1 d . . . . .
N2I N 0.62301(14) 0.51038(13) 0.58576(13) 0.0425(5) Uani 1 1 d . . . . .
N3I N 0.54729(14) 0.53152(12) 0.58294(12) 0.0395(5) Uani 1 1 d . . . . .
N4I N 0.50447(13) 0.46384(12) 0.58402(11) 0.0331(5) Uani 1 1 d . . . . .
N5I N 0.42186(13) 0.46256(12) 0.58203(12) 0.0359(5) Uani 1 1 d . . . . .
N6I N 0.30811(14) 0.38196(13) 0.58118(13) 0.0418(5) Uani 1 1 d . . . . .
N7I N 0.26868(14) 0.44604(15) 0.57717(12) 0.0427(5) Uani 1 1 d . . . . .
N8I N 0.22685(16) 0.49887(17) 0.57380(14) 0.0544(7) Uani 1 1 d . . . . .
C1I C 0.55607(16) 0.40250(15) 0.58718(13) 0.0338(6) Uani 1 1 d . . . . .
C2I C 0.52419(16) 0.32417(15) 0.58970(13) 0.0333(5) Uani 1 1 d . . . . .
C3I C 0.57267(19) 0.25619(16) 0.59545(14) 0.0418(6) Uani 1 1 d . . . . .
H3I H 0.630166 0.260280 0.597144 0.050 Uiso 1 1 calc R U . . .
C4I C 0.5358(2) 0.18340(16) 0.59862(15) 0.0483(7) Uani 1 1 d . . . . .
H4I H 0.567829 0.136519 0.603133 0.058 Uiso 1 1 calc R U . . .
C5I C 0.4518(2) 0.17792(17) 0.59525(16) 0.0491(7) Uani 1 1 d . . . . .
H5I H 0.427551 0.127032 0.597016 0.059 Uiso 1 1 calc R U . . .
C6I C 0.40226(18) 0.24415(16) 0.58943(14) 0.0415(6) Uani 1 1 d . . . . .
H6I H 0.344947 0.239289 0.587045 0.050 Uiso 1 1 calc R U . . .
C7I C 0.43921(17) 0.31905(15) 0.58713(13) 0.0354(6) Uani 1 1 d . . . . .
C8I C 0.39217(15) 0.39177(14) 0.58299(13) 0.0319(5) Uani 1 1 d . . . . .
N1J N 0.38898(13) 0.13681(13) 0.42178(12) 0.0372(5) Uani 1 1 d . . . . .
N2J N 0.36275(14) 0.06146(13) 0.42087(12) 0.0399(5) Uani 1 1 d . . . . .
N3J N 0.42358(14) 0.01233(12) 0.42013(12) 0.0380(5) Uani 1 1 d . . . . .
N4J N 0.49121(13) 0.05672(11) 0.42015(11) 0.0328(5) Uani 1 1 d . . . . .
N5J N 0.56661(13) 0.02418(12) 0.41994(11) 0.0346(5) Uani 1 1 d . . . . .
N6J N 0.70535(14) 0.05106(13) 0.42183(12) 0.0390(5) Uani 1 1 d . . . . .
N7J N 0.71508(14) -0.02235(14) 0.42347(13) 0.0436(6) Uani 1 1 d . . . . .
N8J N 0.73298(17) -0.08636(16) 0.42462(16) 0.0591(7) Uani 1 1 d . . . . .
C1J C 0.46968(15) 0.13270(14) 0.42058(13) 0.0311(5) Uani 1 1 d . . . . .
C2J C 0.53343(15) 0.19056(14) 0.41981(13) 0.0319(5) Uani 1 1 d . . . . .
C3J C 0.52058(17) 0.27143(14) 0.41799(13) 0.0353(6) Uani 1 1 d . . . . .
H3J H 0.466813 0.292026 0.417601 0.042 Uiso 1 1 calc R U . . .
C4J C 0.58674(17) 0.32101(16) 0.41677(15) 0.0399(6) Uani 1 1 d . . . . .
H4J H 0.578310 0.376228 0.415450 0.048 Uiso 1 1 calc R U . . .
C5J C 0.66606(17) 0.29169(16) 0.41744(15) 0.0406(6) Uani 1 1 d . . . . .
H5J H 0.710863 0.326985 0.416877 0.049 Uiso 1 1 calc R U . . .
C6J C 0.67995(16) 0.21209(15) 0.41890(14) 0.0369(6) Uani 1 1 d . . . . .
H6J H 0.734076 0.192413 0.419105 0.044 Uiso 1 1 calc R U . . .
C7J C 0.61354(15) 0.16033(14) 0.42007(13) 0.0320(5) Uani 1 1 d . . . . .
C8J C 0.62442(16) 0.07587(14) 0.42068(13) 0.0321(5) Uani 1 1 d . . . . .
N1K N -0.12634(14) 0.24015(13) 0.40438(12) 0.0394(5) Uani 1 1 d . . . . .
N2K N -0.11746(14) 0.31897(13) 0.40532(12) 0.0395(5) Uani 1 1 d . . . . .
N3K N -0.04125(14) 0.33806(12) 0.40837(12) 0.0379(5) Uani 1 1 d . . . . .
N4K N 0.00070(12) 0.26987(11) 0.40927(11) 0.0309(5) Uani 1 1 d . . . . .
N5K N 0.08339(13) 0.26650(12) 0.41389(11) 0.0349(5) Uani 1 1 d . . . . .
N6K N 0.19451(14) 0.18182(14) 0.42387(13) 0.0425(5) Uani 1 1 d . . . . .
N7K N 0.23417(14) 0.24150(15) 0.43272(12) 0.0439(6) Uani 1 1 d . . . . .
N8K N 0.27763(16) 0.28878(17) 0.44072(14) 0.0540(6) Uani 1 1 d . . . . .
C1K C -0.05194(16) 0.21067(14) 0.40707(13) 0.0322(5) Uani 1 1 d . . . . .
C2K C -0.02053(17) 0.13242(14) 0.40797(13) 0.0342(6) Uani 1 1 d . . . . .
C3K C -0.06984(19) 0.06741(15) 0.40373(15) 0.0440(7) Uani 1 1 d . . . . .
H3K H -0.127039 0.073479 0.400329 0.053 Uiso 1 1 calc R U . . .
C4K C -0.0343(2) -0.00508(16) 0.40457(17) 0.0534(8) Uani 1 1 d . . . . .
H4K H -0.066951 -0.049925 0.401833 0.064 Uiso 1 1 calc R U . . .
C5K C 0.0493(2) -0.01312(16) 0.40941(17) 0.0531(8) Uani 1 1 d . . . . .
H5K H 0.072966 -0.063763 0.409359 0.064 Uiso 1 1 calc R U . . .
C6K C 0.0993(2) 0.04979(16) 0.41429(15) 0.0458(7) Uani 1 1 d . . . . .
H6K H 0.156284 0.042581 0.418517 0.055 Uiso 1 1 calc R U . . .
C7K C 0.06384(17) 0.12473(14) 0.41286(13) 0.0365(6) Uani 1 1 d . . . . .
C8K C 0.11160(15) 0.19435(14) 0.41692(13) 0.0327(5) Uani 1 1 d . . . . .
N1L N 0.11534(13) 0.33558(13) 0.57932(12) 0.0368(5) Uani 1 1 d . . . . .
N2L N 0.14186(14) 0.26018(13) 0.57741(12) 0.0390(5) Uani 1 1 d . . . . .
N3L N 0.08168(14) 0.21206(13) 0.57454(12) 0.0375(5) Uani 1 1 d . . . . .
N4L N 0.01429(13) 0.25655(12) 0.57447(11) 0.0327(5) Uani 1 1 d . . . . .
N5L N -0.06166(13) 0.22449(12) 0.57186(11) 0.0343(5) Uani 1 1 d . . . . .
N6L N -0.20047(14) 0.25212(12) 0.57055(12) 0.0400(5) Uani 1 1 d . . . . .
N7L N -0.20940(15) 0.17998(14) 0.56779(14) 0.0468(6) Uani 1 1 d . . . . .
N8L N -0.22750(18) 0.11719(16) 0.56549(17) 0.0632(8) Uani 1 1 d . . . . .
C1L C 0.03486(15) 0.33215(14) 0.57813(13) 0.0311(5) Uani 1 1 d . . . . .
C2L C -0.02923(15) 0.38787(14) 0.58036(13) 0.0309(5) Uani 1 1 d . . . . .
C3L C -0.01725(17) 0.46740(14) 0.58533(13) 0.0355(6) Uani 1 1 d . . . . .
H3L H 0.036091 0.487484 0.587916 0.043 Uiso 1 1 calc R U . . .
C4L C -0.08408(17) 0.51593(14) 0.58640(14) 0.0370(6) Uani 1 1 d . . . . .
H4L H -0.076304 0.569973 0.589421 0.044 Uiso 1 1 calc R U . . .
C5L C -0.16260(17) 0.48747(15) 0.58315(14) 0.0391(6) Uani 1 1 d . . . . .
H5L H -0.207674 0.522145 0.584044 0.047 Uiso 1 1 calc R U . . .
C6L C -0.17568(16) 0.40926(14) 0.57865(14) 0.0353(6) Uani 1 1 d . . . . .
H6L H -0.229457 0.389950 0.576507 0.042 Uiso 1 1 calc R U . . .
C7L C -0.10937(15) 0.35908(13) 0.57727(13) 0.0305(5) Uani 1 1 d . . . . .
C8L C -0.11933(15) 0.27602(13) 0.57312(13) 0.0307(5) Uani 1 1 d . . . . .

loop_
_atom_site_aniso_label
_atom_site_aniso_U_11
_atom_site_aniso_U_22
_atom_site_aniso_U_33
_atom_site_aniso_U_23
_atom_site_aniso_U_13
_atom_site_aniso_U_12
N1A 0.0335(12) 0.0397(12) 0.0440(13) -0.0054(10) -0.0038(10) 0.0035(9)
N2A 0.0359(13) 0.0357(11) 0.0489(14) -0.0064(10) -0.0035(10) 0.0015(9)
N3A 0.0365(13) 0.0294(10) 0.0488(14) -0.0069(9) -0.0065(10) -0.0004(9)
N4A 0.0302(11) 0.0292(10) 0.0376(12) -0.0077(8) -0.0029(9) 0.0043(8)
N5A 0.0321(12) 0.0324(10) 0.0391(12) -0.0092(9) -0.0028(9) 0.0036(9)
N6A 0.0357(13) 0.0419(13) 0.0535(15) -0.0100(11) -0.0048(11) 0.0012(10)
N7A 0.0352(13) 0.0485(14) 0.0477(14) -0.0105(11) -0.0002(11) -0.0016(11)
N8A 0.0428(15) 0.0565(15) 0.0622(18) -0.0089(13) -0.0005(13) 0.0098(13)
C1A 0.0397(15) 0.0297(12) 0.0327(14) -0.0074(10) -0.0008(11) 0.0072(10)
C2A 0.0406(15) 0.0309(12) 0.0341(14) -0.0112(10) -0.0025(11) 0.0054(10)
C3A 0.0553(18) 0.0384(14) 0.0421(16) -0.0108(12) -0.0044(14) 0.0137(13)
C4A 0.075(2) 0.0356(14) 0.0548(19) -0.0159(13) -0.0082(17) 0.0141(14)
C5A 0.078(2) 0.0351(14) 0.0548(19) -0.0203(13) -0.0068(17) 0.0019(14)
C6A 0.0548(19) 0.0403(15) 0.0483(17) -0.0142(13) -0.0042(14) -0.0073(13)
C7A 0.0510(17) 0.0305(12) 0.0323(14) -0.0103(10) -0.0015(12) 0.0018(11)
C8A 0.0355(14) 0.0340(12) 0.0307(13) -0.0075(10) -0.0010(11) -0.0002(10)
N1B 0.0330(12) 0.0396(11) 0.0405(13) -0.0108(9) -0.0025(10) 0.0002(9)
N2B 0.0368(13) 0.0437(12) 0.0421(13) -0.0126(10) -0.0038(10) 0.0074(10)
N3B 0.0382(13) 0.0380(11) 0.0425(13) -0.0126(10) -0.0008(10) 0.0053(10)
N4B 0.0365(12) 0.0294(10) 0.0350(12) -0.0099(8) -0.0029(9) 0.0025(9)
N5B 0.0338(12) 0.0330(11) 0.0393(12) -0.0105(9) -0.0039(9) -0.0005(9)
N6B 0.0354(13) 0.0377(12) 0.0518(14) -0.0140(10) -0.0003(10) -0.0029(9)
N7B 0.0370(13) 0.0408(13) 0.0600(16) -0.0193(11) 0.0013(11) -0.0091(10)
N8B 0.0529(17) 0.0518(16) 0.084(2) -0.0247(14) -0.0021(15) -0.0112(13)
C1B 0.0341(14) 0.0308(12) 0.0304(13) -0.0074(10) -0.0016(10) -0.0030(10)
C2B 0.0319(13) 0.0342(12) 0.0293(13) -0.0065(10) -0.0013(10) -0.0007(10)
C3B 0.0377(15) 0.0325(12) 0.0348(14) -0.0048(10) -0.0032(11) -0.0054(11)
C4B 0.0479(16) 0.0297(12) 0.0392(15) -0.0057(11) -0.0026(12) -0.0029(11)
C5B 0.0394(16) 0.0393(14) 0.0472(17) -0.0111(12) -0.0012(13) 0.0062(12)
C6B 0.0332(14) 0.0411(14) 0.0404(15) -0.0106(11) -0.0007(12) -0.0036(11)
C7B 0.0353(14) 0.0342(13) 0.0300(13) -0.0077(10) -0.0005(11) -0.0042(10)
C8B 0.0349(14) 0.0337(12) 0.0325(14) -0.0092(10) -0.0001(11) -0.0058(11)
N1C 0.0320(12) 0.0443(12) 0.0496(14) -0.0129(10) -0.0055(10) -0.0017(10)
N2C 0.0376(13) 0.0413(12) 0.0577(15) -0.0206(11) -0.0039(11) 0.0054(10)
N3C 0.0391(13) 0.0372(11) 0.0548(15) -0.0190(10) -0.0082(11) 0.0086(10)
N4C 0.0292(11) 0.0303(10) 0.0408(12) -0.0117(9) -0.0054(9) 0.0018(8)
N5C 0.0322(12) 0.0341(11) 0.0408(13) -0.0090(9) -0.0031(10) 0.0002(9)
N6C 0.0328(12) 0.0441(12) 0.0516(15) -0.0122(11) -0.0014(11) 0.0011(10)
N7C 0.0347(13) 0.0500(14) 0.0440(14) -0.0091(11) -0.0039(10) 0.0012(11)
N8C 0.0441(15) 0.0646(16) 0.0586(17) -0.0180(13) -0.0060(13) -0.0062(13)
C1C 0.0369(15) 0.0328(12) 0.0350(14) -0.0104(10) 0.0010(11) -0.0053(11)
C2C 0.0415(15) 0.0304(12) 0.0309(13) -0.0057(10) -0.0030(11) -0.0017(11)
C3C 0.0483(17) 0.0369(14) 0.0399(15) -0.0048(11) -0.0062(13) -0.0061(12)
C4C 0.069(2) 0.0338(14) 0.0414(16) -0.0060(12) -0.0063(15) -0.0063(13)
C5C 0.067(2) 0.0311(13) 0.0443(17) -0.0063(12) -0.0020(15) 0.0051(13)
C6C 0.0509(18) 0.0377(14) 0.0401(16) -0.0055(12) -0.0045(13) 0.0105(12)
C7C 0.0444(16) 0.0295(12) 0.0302(13) -0.0056(10) -0.0011(11) -0.0009(11)
C8C 0.0323(14) 0.0388(13) 0.0332(14) -0.0095(11) -0.0006(11) 0.0013(11)
N1D 0.0325(12) 0.0401(11) 0.0396(13) -0.0099(9) -0.0014(10) 0.0024(9)
N2D 0.0361(13) 0.0421(12) 0.0422(13) -0.0104(10) -0.0042(10) -0.0008(10)
N3D 0.0448(14) 0.0328(11) 0.0393(13) -0.0068(9) -0.0012(10) -0.0066(10)
N4D 0.0326(11) 0.0283(10) 0.0357(12) -0.0092(8) -0.0022(9) 0.0030(8)
N5D 0.0354(12) 0.0324(10) 0.0386(12) -0.0085(9) -0.0038(10) 0.0069(9)
N6D 0.0393(13) 0.0354(12) 0.0507(14) -0.0118(10) -0.0031(11) 0.0090(10)
N7D 0.0412(14) 0.0405(13) 0.0550(15) -0.0119(11) -0.0074(11) 0.0092(10)
N8D 0.0561(17) 0.0420(14) 0.088(2) -0.0163(13) -0.0163(15) 0.0191(12)
C1D 0.0349(14) 0.0296(12) 0.0317(13) -0.0081(10) -0.0021(11) 0.0060(10)
C2D 0.0355(14) 0.0331(12) 0.0301(13) -0.0103(10) -0.0009(11) 0.0049(10)
C3D 0.0409(15) 0.0327(12) 0.0384(15) -0.0125(11) -0.0034(12) 0.0097(11)
C4D 0.0468(17) 0.0352(13) 0.0421(16) -0.0149(11) -0.0017(13) 0.0022(12)
C5D 0.0400(15) 0.0358(13) 0.0469(16) -0.0144(12) -0.0008(12) -0.0018(11)
C6D 0.0344(14) 0.0347(13) 0.0434(15) -0.0132(11) -0.0027(12) 0.0014(11)
C7D 0.0345(14) 0.0328(12) 0.0299(13) -0.0104(10) -0.0014(10) 0.0069(10)
C8D 0.0384(15) 0.0289(12) 0.0339(14) -0.0075(10) -0.0041(11) 0.0061(10)
N1E 0.0328(12) 0.0398(11) 0.0409(13) -0.0097(9) -0.0027(10) 0.0028(9)
N2E 0.0335(12) 0.0419(12) 0.0427(13) -0.0097(10) -0.0029(10) -0.0029(10)
N3E 0.0391(13) 0.0363(11) 0.0406(13) -0.0064(9) -0.0027(10) -0.0061(10)
N4E 0.0338(12) 0.0266(9) 0.0332(11) -0.0064(8) -0.0050(9) 0.0000(8)
N5E 0.0322(12) 0.0339(11) 0.0376(12) -0.0074(9) -0.0031(9) 0.0068(9)
N6E 0.0398(13) 0.0307(11) 0.0537(15) -0.0117(10) -0.0051(11) 0.0110(9)
N7E 0.0408(14) 0.0387(13) 0.0655(17) -0.0138(11) -0.0087(12) 0.0084(10)
N8E 0.0573(18) 0.0433(15) 0.104(2) -0.0192(15) -0.0144(16) 0.0175(13)
C1E 0.0339(14) 0.0311(12) 0.0336(14) -0.0079(10) -0.0012(11) 0.0056(10)
C2E 0.0376(14) 0.0295(12) 0.0291(13) -0.0098(10) -0.0026(11) 0.0018(10)
C3E 0.0374(14) 0.0296(12) 0.0417(15) -0.0136(11) -0.0031(11) 0.0080(10)
C4E 0.0475(16) 0.0299(12) 0.0427(15) -0.0148(11) -0.0014(12) 0.0031(11)
C5E 0.0376(15) 0.0389(13) 0.0448(16) -0.0127(12) -0.0036(12) -0.0004(11)
C6E 0.0318(14) 0.0352(13) 0.0414(15) -0.0108(11) -0.0007(11) 0.0023(10)
C7E 0.0325(13) 0.0337(12) 0.0304(13) -0.0075(10) -0.0027(10) 0.0060(10)
C8E 0.0348(14) 0.0327(12) 0.0330(14) -0.0074(10) -0.0013(11) 0.0045(10)
N1F 0.0315(12) 0.0420(12) 0.0487(14) -0.0103(10) -0.0059(10) -0.0019(9)
N2F 0.0371(13) 0.0408(12) 0.0533(15) -0.0179(10) -0.0030(11) 0.0027(10)
N3F 0.0385(13) 0.0362(11) 0.0510(14) -0.0180(10) -0.0061(11) 0.0059(9)
N4F 0.0293(11) 0.0296(10) 0.0405(12) -0.0123(9) -0.0052(9) -0.0007(8)
N5F 0.0281(11) 0.0352(11) 0.0442(13) -0.0097(9) -0.0047(9) -0.0040(9)
N6F 0.0340(12) 0.0404(12) 0.0548(15) -0.0119(11) -0.0025(11) -0.0006(10)
N7F 0.0333(13) 0.0534(14) 0.0451(14) -0.0121(11) -0.0033(10) -0.0003(11)
N8F 0.0426(15) 0.0637(16) 0.0636(17) -0.0217(13) -0.0086(13) -0.0090(13)
C1F 0.0325(14) 0.0331(12) 0.0340(14) -0.0097(10) -0.0012(11) -0.0067(10)
C2F 0.0405(15) 0.0292(12) 0.0316(14) -0.0041(10) -0.0021(11) -0.0043(10)
C3F 0.0484(17) 0.0356(13) 0.0414(16) -0.0063(11) -0.0086(13) -0.0079(12)
C4F 0.066(2) 0.0305(13) 0.0476(17) -0.0076(12) -0.0075(15) -0.0100(13)
C5F 0.068(2) 0.0278(13) 0.0459(17) -0.0079(11) -0.0029(15) 0.0083(13)
C6F 0.0503(18) 0.0378(14) 0.0421(16) -0.0089(12) -0.0028(13) 0.0076(12)
C7F 0.0430(16) 0.0289(12) 0.0325(14) -0.0057(10) -0.0030(11) 0.0004(10)
C8F 0.0316(14) 0.0440(14) 0.0306(14) -0.0061(11) -0.0003(11) 0.0006(11)
N1G 0.0303(12) 0.0391(11) 0.0430(13) -0.0108(10) -0.0036(10) 0.0045(9)
N2G 0.0346(12) 0.0411(12) 0.0451(13) -0.0141(10) -0.0062(10) 0.0069(9)
N3G 0.0363(13) 0.0350(11) 0.0436(13) -0.0136(9) -0.0024(10) 0.0048(9)
N4G 0.0312(11) 0.0334(10) 0.0369(12) -0.0100(9) -0.0025(9) 0.0048(9)
N5G 0.0349(12) 0.0311(10) 0.0375(12) -0.0107(9) -0.0027(9) -0.0024(9)
N6G 0.0354(12) 0.0372(11) 0.0480(14) -0.0128(10) 0.0003(10) -0.0032(9)
N7G 0.0388(13) 0.0411(13) 0.0541(15) -0.0185(11) -0.0016(11) -0.0051(10)
N8G 0.0506(16) 0.0539(16) 0.0759(19) -0.0272(14) 0.0000(14) -0.0112(12)
C1G 0.0336(14) 0.0325(12) 0.0327(14) -0.0041(10) -0.0041(11) -0.0026(10)
C2G 0.0317(13) 0.0315(12) 0.0310(13) -0.0059(10) -0.0018(10) -0.0010(10)
C3G 0.0405(15) 0.0298(12) 0.0366(14) -0.0027(10) -0.0042(11) -0.0053(11)
C4G 0.0437(16) 0.0294(12) 0.0449(16) -0.0073(11) 0.0004(12) -0.0023(11)
C5G 0.0380(15) 0.0338(13) 0.0480(16) -0.0095(11) -0.0004(12) 0.0054(11)
C6G 0.0325(14) 0.0369(13) 0.0409(15) -0.0067(11) -0.0017(11) -0.0027(11)
C7G 0.0364(14) 0.0312(12) 0.0308(13) -0.0080(10) -0.0003(11) -0.0027(10)
C8G 0.0286(13) 0.0335(12) 0.0325(13) -0.0081(10) -0.0008(10) -0.0028(10)
N1H 0.0324(12) 0.0364(11) 0.0472(14) -0.0079(10) -0.0043(10) 0.0059(9)
N2H 0.0345(13) 0.0364(11) 0.0500(14) -0.0073(10) -0.0041(10) 0.0047(9)
N3H 0.0365(13) 0.0284(10) 0.0523(14) -0.0101(9) -0.0059(10) 0.0014(9)
N4H 0.0292(11) 0.0313(10) 0.0384(12) -0.0080(9) -0.0033(9) 0.0033(8)
N5H 0.0310(12) 0.0320(10) 0.0412(12) -0.0098(9) -0.0051(9) 0.0047(8)
N6H 0.0351(13) 0.0419(12) 0.0552(15) -0.0128(11) -0.0021(11) -0.0003(10)
N7H 0.0342(13) 0.0499(14) 0.0460(14) -0.0080(11) 0.0005(11) -0.0058(12)
N8H 0.0423(15) 0.0587(16) 0.0656(18) -0.0079(13) -0.0017(13) 0.0089(13)
C1H 0.0335(14) 0.0305(12) 0.0350(14) -0.0096(10) -0.0008(11) 0.0049(10)
C2H 0.0414(15) 0.0356(13) 0.0328(14) -0.0132(11) -0.0014(11) 0.0041(11)
C3H 0.0513(18) 0.0369(14) 0.0439(16) -0.0133(12) -0.0020(13) 0.0104(12)
C4H 0.070(2) 0.0356(14) 0.0550(19) -0.0177(13) -0.0019(16) 0.0094(14)
C5H 0.070(2) 0.0396(15) 0.0523(19) -0.0189(13) -0.0006(16) -0.0001(14)
C6H 0.0581(19) 0.0376(14) 0.0480(17) -0.0161(12) -0.0027(14) -0.0090(13)
C7H 0.0448(16) 0.0328(13) 0.0350(14) -0.0108(11) -0.0009(12) -0.0033(11)
C8H 0.0322(14) 0.0353(13) 0.0324(13) -0.0085(10) -0.0004(11) -0.0009(10)
N1I 0.0335(12) 0.0413(12) 0.0472(14) -0.0092(10) -0.0045(10) 0.0046(9)
N2I 0.0340(13) 0.0371(11) 0.0545(15) -0.0057(10) -0.0057(11) -0.0002(9)
N3I 0.0357(13) 0.0293(10) 0.0519(14) -0.0056(9) -0.0056(10) -0.0016(9)
N4I 0.0280(11) 0.0322(10) 0.0393(12) -0.0082(9) -0.0039(9) 0.0035(8)
N5I 0.0298(12) 0.0354(11) 0.0430(13) -0.0099(9) -0.0032(10) 0.0027(9)
N6I 0.0313(12) 0.0421(12) 0.0533(15) -0.0140(10) -0.0027(10) 0.0030(10)
N7I 0.0332(13) 0.0505(14) 0.0438(14) -0.0098(11) -0.0027(10) 0.0009(11)
N8I 0.0438(15) 0.0599(16) 0.0580(17) -0.0095(13) -0.0078(12) 0.0144(13)
C1I 0.0341(14) 0.0329(12) 0.0344(14) -0.0080(10) -0.0018(11) 0.0039(10)
C2I 0.0350(14) 0.0345(13) 0.0332(14) -0.0127(10) -0.0050(11) 0.0064(10)
C3I 0.0509(17) 0.0409(14) 0.0376(15) -0.0153(12) -0.0093(13) 0.0127(12)
C4I 0.068(2) 0.0345(14) 0.0470(17) -0.0173(12) -0.0107(15) 0.0134(13)
C5I 0.067(2) 0.0366(14) 0.0474(17) -0.0172(12) -0.0027(15) 0.0013(13)
C6I 0.0449(16) 0.0392(14) 0.0419(16) -0.0135(12) -0.0003(13) -0.0056(12)
C7I 0.0408(15) 0.0346(13) 0.0329(14) -0.0120(10) -0.0036(11) 0.0062(11)
C8I 0.0293(13) 0.0345(12) 0.0317(13) -0.0079(10) -0.0004(10) 0.0034(10)
N1J 0.0301(12) 0.0396(11) 0.0427(13) -0.0113(10) -0.0028(10) 0.0016(9)
N2J 0.0347(12) 0.0411(12) 0.0430(13) -0.0079(10) -0.0035(10) -0.0016(10)
N3J 0.0369(13) 0.0345(11) 0.0416(13) -0.0073(9) -0.0026(10) -0.0013(9)
N4J 0.0337(12) 0.0286(10) 0.0360(12) -0.0071(8) -0.0026(9) 0.0034(8)
N5J 0.0309(12) 0.0334(11) 0.0387(12) -0.0068(9) -0.0031(9) 0.0053(9)
N6J 0.0336(12) 0.0345(11) 0.0491(14) -0.0107(10) -0.0012(10) 0.0064(9)
N7J 0.0361(13) 0.0406(13) 0.0529(15) -0.0091(10) -0.0007(11) 0.0095(10)
N8J 0.0494(16) 0.0448(15) 0.081(2) -0.0117(13) 0.0002(14) 0.0156(12)
C1J 0.0327(14) 0.0302(12) 0.0308(13) -0.0078(10) -0.0024(10) 0.0050(10)
C2J 0.0315(13) 0.0351(12) 0.0304(13) -0.0102(10) -0.0029(10) 0.0057(10)
C3J 0.0358(14) 0.0345(13) 0.0377(14) -0.0124(11) -0.0021(11) 0.0066(11)
C4J 0.0429(16) 0.0338(13) 0.0462(16) -0.0154(11) -0.0052(13) 0.0052(11)
C5J 0.0373(15) 0.0375(13) 0.0493(17) -0.0153(12) -0.0008(12) -0.0035(11)
C6J 0.0322(14) 0.0386(13) 0.0409(15) -0.0120(11) -0.0002(11) 0.0040(11)
C7J 0.0316(13) 0.0334(12) 0.0319(13) -0.0095(10) -0.0018(10) 0.0056(10)
C8J 0.0339(14) 0.0309(12) 0.0309(13) -0.0070(10) 0.0002(11) 0.0062(10)
N1K 0.0339(12) 0.0412(12) 0.0450(13) -0.0141(10) -0.0023(10) -0.0017(9)
N2K 0.0342(12) 0.0400(12) 0.0476(14) -0.0171(10) -0.0027(10) 0.0024(9)
N3K 0.0360(12) 0.0340(11) 0.0474(13) -0.0164(10) -0.0043(10) 0.0029(9)
N4K 0.0299(11) 0.0275(10) 0.0369(12) -0.0109(8) -0.0021(9) -0.0022(8)
N5K 0.0304(12) 0.0357(11) 0.0404(12) -0.0124(9) -0.0030(9) -0.0004(9)
N6K 0.0328(12) 0.0429(12) 0.0531(15) -0.0137(11) -0.0041(11) 0.0039(10)
N7K 0.0340(13) 0.0543(14) 0.0437(14) -0.0130(11) -0.0001(10) 0.0026(11)
N8K 0.0405(14) 0.0626(16) 0.0617(17) -0.0207(13) -0.0017(12) -0.0035(13)
C1K 0.0333(14) 0.0307(12) 0.0318(13) -0.0067(10) 0.0016(11) -0.0082(10)
C2K 0.0415(15) 0.0267(12) 0.0342(14) -0.0068(10) -0.0026(11) -0.0033(10)
C3K 0.0505(17) 0.0346(13) 0.0452(16) -0.0056(12) -0.0039(13) -0.0089(12)
C4K 0.075(2) 0.0293(13) 0.0544(19) -0.0070(12) -0.0048(16) -0.0093(14)
C5K 0.073(2) 0.0292(13) 0.0551(19) -0.0066(12) -0.0044(16) 0.0083(14)
C6K 0.0543(19) 0.0351(14) 0.0466(17) -0.0061(12) -0.0057(14) 0.0116(12)
C7K 0.0454(16) 0.0284(12) 0.0346(14) -0.0059(10) -0.0008(12) -0.0003(11)
C8K 0.0303(13) 0.0355(13) 0.0317(13) -0.0076(10) 0.0004(10) 0.0015(10)
N1L 0.0313(12) 0.0383(11) 0.0407(13) -0.0090(9) -0.0007(9) 0.0012(9)
N2L 0.0347(12) 0.0422(12) 0.0409(13) -0.0111(10) -0.0027(10) 0.0056(10)
N3L 0.0370(13) 0.0362(11) 0.0401(13) -0.0112(9) -0.0010(10) 0.0077(9)
N4L 0.0360(12) 0.0287(10) 0.0339(12) -0.0080(8) -0.0026(9) 0.0001(9)
N5L 0.0361(12) 0.0306(10) 0.0380(12) -0.0114(9) -0.0039(9) -0.0008(9)
N6L 0.0371(13) 0.0331(11) 0.0517(14) -0.0135(10) -0.0044(10) -0.0036(9)
N7L 0.0400(14) 0.0428(13) 0.0612(16) -0.0174(11) -0.0097(12) -0.0045(10)
N8L 0.0570(17) 0.0466(15) 0.092(2) -0.0253(14) -0.0153(15) -0.0093(13)
C1L 0.0323(14) 0.0274(11) 0.0331(13) -0.0069(10) -0.0002(10) -0.0011(10)
C2L 0.0308(13) 0.0304(12) 0.0293(13) -0.0030(10) 0.0003(10) -0.0017(10)
C3L 0.0389(15) 0.0299(12) 0.0363(14) -0.0058(10) 0.0009(11) -0.0078(10)
C4L 0.0424(15) 0.0267(12) 0.0400(15) -0.0045(10) -0.0005(12) -0.0015(11)
C5L 0.0408(15) 0.0289(12) 0.0461(16) -0.0068(11) -0.0002(12) 0.0063(11)
C6L 0.0302(13) 0.0337(12) 0.0416(15) -0.0082(11) -0.0019(11) 0.0005(10)
C7L 0.0343(14) 0.0273(11) 0.0295(13) -0.0062(9) -0.0007(10) -0.0018(10)
C8L 0.0326(13) 0.0272(11) 0.0328(13) -0.0086(10) -0.0009(10) -0.0021(10)

loop_
_atom_type_symbol
_atom_type_description
_atom_type_scat_dispersion_real
_atom_type_scat_dispersion_imag
_atom_type_scat_source
C C 0.0137 0.0067 'International Tables Vol C Tables 4.2.6.8 and 6.1.1.4'
H H 0.0000 0.0000 'International Tables Vol C Tables 4.2.6.8 and 6.1.1.4'
N N 0.0241 0.0134 'International Tables Vol C Tables 4.2.6.8 and 6.1.1.4'

loop_
_geom_angle_atom_site_label_1
_geom_angle_atom_site_label_2
_geom_angle_atom_site_label_3
_geom_angle
_geom_angle_site_symmetry_1
_geom_angle_site_symmetry_3
C1A N1A N2A 105.1(2) . .
N3A N2A N1A 111.8(2) . .
N2A N3A N4A 105.19(19) . .
N3A N4A N5A 121.93(19) . .
C1A N4A N3A 109.5(2) . .
C1A N4A N5A 128.5(2) . .
C8A N5A N4A 113.3(2) . .
N7A N6A C8A 114.6(2) . .
N8A N7A N6A 171.7(3) . .
N1A C1A N4A 108.4(2) . .
N1A C1A C2A 132.5(2) . .
N4A C1A C2A 119.1(2) . .
C3A C2A C1A 123.5(3) . .
C3A C2A C7A 121.0(2) . .
C7A C2A C1A 115.5(2) . .
C2A C3A H3A 120.6 . .
C4A C3A C2A 118.7(3) . .
C4A C3A H3A 120.6 . .
C3A C4A H4A 119.9 . .
C3A C4A C5A 120.3(3) . .
C5A C4A H4A 119.9 . .
C4A C5A H5A 118.8 . .
C6A C5A C4A 122.4(3) . .
C6A C5A H5A 118.8 . .
C5A C6A H6A 120.9 . .
C5A C6A C7A 118.2(3) . .
C7A C6A H6A 120.9 . .
C2A C7A C8A 118.2(2) . .
C6A C7A C2A 119.5(2) . .
C6A C7A C8A 122.3(3) . .
N5A C8A N6A 119.7(2) . .
N5A C8A C7A 125.2(2) . .
N6A C8A C7A 115.1(2) . .
C1B N1B N2B 105.3(2) . .
N3B N2B N1B 111.9(2) . .
N2B N3B N4B 105.1(2) . .
N3B N4B N5B 121.42(19) . .
N3B N4B C1B 109.7(2) . .
C1B N4B N5B 128.8(2) . .
C8B N5B N4B 111.8(2) . .
N7B N6B C8B 114.5(2) . .
N8B N7B N6B 172.0(3) . .
N1B C1B N4B 107.9(2) . .
N1B C1B C2B 133.4(2) . .
N4B C1B C2B 118.6(2) . .
C3B C2B C1B 124.5(2) . .
C3B C2B C7B 120.3(2) . .
C7B C2B C1B 115.2(2) . .
C2B C3B H3B 120.4 . .
C4B C3B C2B 119.2(2) . .
C4B C3B H3B 120.4 . .
C3B C4B H4B 119.5 . .
C3B C4B C5B 121.0(2) . .
C5B C4B H4B 119.5 . .
C4B C5B H5B 119.9 . .
C6B C5B C4B 120.2(3) . .
C6B C5B H5B 119.9 . .
C5B C6B H6B 120.1 . .
C5B C6B C7B 119.8(2) . .
C7B C6B H6B 120.1 . .
C2B C7B C8B 118.3(2) . .
C6B C7B C2B 119.5(2) . .
C6B C7B C8B 122.3(2) . .
N5B C8B N6B 118.2(2) . .
N5B C8B C7B 127.2(2) . .
N6B C8B C7B 114.6(2) . .
C1C N1C N2C 105.7(2) . .
N3C N2C N1C 112.0(2) . .
N2C N3C N4C 104.8(2) . .
N3C N4C N5C 122.05(19) . .
C1C N4C N3C 110.1(2) . .
C1C N4C N5C 127.8(2) . .
C8C N5C N4C 113.2(2) . .
N7C N6C C8C 114.0(2) . .
N8C N7C N6C 172.9(3) . .
N1C C1C N4C 107.4(2) . .
N1C C1C C2C 133.2(2) . .
N4C C1C C2C 119.4(2) . .
C3C C2C C1C 123.6(3) . .
C3C C2C C7C 121.1(2) . .
C7C C2C C1C 115.3(2) . .
C2C C3C H3C 120.4 . .
C4C C3C C2C 119.1(3) . .
C4C C3C H3C 120.4 . .
C3C C4C H4C 119.9 . .
C3C C4C C5C 120.2(3) . .
C5C C4C H4C 119.9 . .
C4C C5C H5C 119.1 . .
C6C C5C C4C 121.8(3) . .
C6C C5C H5C 119.1 . .
C5C C6C H6C 120.6 . .
C5C C6C C7C 118.8(3) . .
C7C C6C H6C 120.6 . .
C2C C7C C6C 118.9(2) . .
C2C C7C C8C 118.8(2) . .
C6C C7C C8C 122.3(3) . .
N5C C8C N6C 118.9(2) . .
N5C C8C C7C 125.5(2) . .
N6C C8C C7C 115.6(2) . .
C1D N1D N2D 105.3(2) . .
N3D N2D N1D 112.4(2) . .
N2D N3D N4D 104.63(19) . .
N3D N4D N5D 120.85(19) . .
C1D N4D N3D 109.6(2) . .
C1D N4D N5D 129.6(2) . .
C8D N5D N4D 112.3(2) . .
N7D N6D C8D 114.5(2) . .
N8D N7D N6D 171.5(3) . .
N1D C1D N4D 108.1(2) . .
N1D C1D C2D 134.1(2) . .
N4D C1D C2D 117.8(2) . .
C3D C2D C1D 124.3(2) . .
C3D C2D C7D 120.5(2) . .
C7D C2D C1D 115.2(2) . .
C2D C3D H3D 120.6 . .
C4D C3D C2D 118.9(3) . .
C4D C3D H3D 120.6 . .
C3D C4D H4D 119.4 . .
C3D C4D C5D 121.1(2) . .
C5D C4D H4D 119.4 . .
C4D C5D H5D 119.8 . .
C6D C5D C4D 120.4(2) . .
C6D C5D H5D 119.8 . .
C5D C6D H6D 120.0 . .
C5D C6D C7D 120.0(3) . .
C7D C6D H6D 120.0 . .
C2D C7D C8D 119.0(2) . .
C6D C7D C2D 119.1(2) . .
C6D C7D C8D 121.9(2) . .
N5D C8D N6D 119.0(2) . .
N5D C8D C7D 126.0(2) . .
N6D C8D C7D 115.0(2) . .
C1E N1E N2E 105.5(2) . .
N3E N2E N1E 111.9(2) . .
N2E N3E N4E 105.42(19) . .
N3E N4E N5E 122.14(19) . .
N3E N4E C1E 109.0(2) . .
N5E N4E C1E 128.9(2) . .
C8E N5E N4E 112.8(2) . .
N7E N6E C8E 114.3(2) . .
N8E N7E N6E 171.0(3) . .
N1E C1E N4E 108.2(2) . .
N1E C1E C2E 134.2(2) . .
N4E C1E C2E 117.6(2) . .
C3E C2E C1E 123.8(2) . .
C7E C2E C1E 116.1(2) . .
C7E C2E C3E 120.1(2) . .
C2E C3E H3E 120.6 . .
C4E C3E C2E 118.8(2) . .
C4E C3E H3E 120.6 . .
C3E C4E H4E 119.5 . .
C3E C4E C5E 121.0(2) . .
C5E C4E H4E 119.5 . .
C4E C5E H5E 119.8 . .
C6E C5E C4E 120.5(2) . .
C6E C5E H5E 119.8 . .
C5E C6E H6E 120.2 . .
C5E C6E C7E 119.6(2) . .
C7E C6E H6E 120.2 . .
C2E C7E C8E 118.2(2) . .
C6E C7E C2E 120.0(2) . .
C6E C7E C8E 121.8(2) . .
N5E C8E N6E 119.1(2) . .
N5E C8E C7E 126.3(2) . .
N6E C8E C7E 114.6(2) . .
C1F N1F N2F 105.8(2) . .
N3F N2F N1F 112.1(2) . .
N2F N3F N4F 105.05(19) . .
N3F N4F N5F 121.36(19) . .
C1F N4F N3F 109.5(2) . .
C1F N4F N5F 129.2(2) . .
C8F N5F N4F 112.2(2) . .
N7F N6F C8F 113.8(2) . .
N8F N7F N6F 172.0(3) . .
N1F C1F N4F 107.6(2) . .
N1F C1F C2F 133.6(2) . .
N4F C1F C2F 118.9(2) . .
C3F C2F C1F 123.3(3) . .
C7F C2F C1F 115.4(2) . .
C7F C2F C3F 121.3(2) . .
C2F C3F H3F 120.5 . .
C4F C3F C2F 118.9(3) . .
C4F C3F H3F 120.5 . .
C3F C4F H4F 119.9 . .
C3F C4F C5F 120.2(3) . .
C5F C4F H4F 119.9 . .
C4F C5F H5F 119.1 . .
C6F C5F C4F 121.7(3) . .
C6F C5F H5F 119.1 . .
C5F C6F H6F 120.9 . .
C5F C6F C7F 118.3(3) . .
C7F C6F H6F 120.9 . .
C2F C7F C6F 119.6(2) . .
C2F C7F C8F 118.9(2) . .
C6F C7F C8F 121.5(3) . .
N5F C8F N6F 118.7(2) . .
N5F C8F C7F 125.5(2) . .
N6F C8F C7F 115.8(2) . .
C1G N1G N2G 105.1(2) . .
N3G N2G N1G 112.0(2) . .
N2G N3G N4G 105.66(19) . .
N3G N4G N5G 122.46(19) . .
N3G N4G C1G 109.4(2) . .
C1G N4G N5G 128.1(2) . .
C8G N5G N4G 112.82(19) . .
N7G N6G C8G 115.0(2) . .
N8G N7G N6G 171.8(3) . .
N1G C1G N4G 107.7(2) . .
N1G C1G C2G 133.7(2) . .
N4G C1G C2G 118.5(2) . .
C3G C2G C1G 124.3(2) . .
C3G C2G C7G 120.0(2) . .
C7G C2G C1G 115.7(2) . .
C2G C3G H3G 120.4 . .
C4G C3G C2G 119.2(2) . .
C4G C3G H3G 120.4 . .
C3G C4G H4G 119.3 . .
C3G C4G C5G 121.5(2) . .
C5G C4G H4G 119.3 . .
C4G C5G H5G 120.0 . .
C6G C5G C4G 120.0(2) . .
C6G C5G H5G 120.0 . .
C5G C6G H6G 120.3 . .
C5G C6G C7G 119.4(2) . .
C7G C6G H6G 120.3 . .
C2G C7G C8G 118.6(2) . .
C6G C7G C2G 119.9(2) . .
C6G C7G C8G 121.4(2) . .
N5G C8G N6G 118.5(2) . .
N5G C8G C7G 126.2(2) . .
N6G C8G C7G 115.4(2) . .
C1H N1H N2H 105.5(2) . .
N3H N2H N1H 111.4(2) . .
N2H N3H N4H 105.60(19) . .
N3H N4H N5H 121.84(19) . .
C1H N4H N3H 109.0(2) . .
C1H N4H N5H 129.1(2) . .
C8H N5H N4H 113.3(2) . .
N7H N6H C8H 113.7(2) . .
N8H N7H N6H 171.1(3) . .
N1H C1H N4H 108.5(2) . .
N1H C1H C2H 133.5(2) . .
N4H C1H C2H 118.0(2) . .
C3H C2H C1H 122.4(3) . .
C7H C2H C1H 116.5(2) . .
C7H C2H C3H 121.0(2) . .
C2H C3H H3H 120.7 . .
C4H C3H C2H 118.6(3) . .
C4H C3H H3H 120.7 . .
C3H C4H H4H 119.8 . .
C3H C4H C5H 120.3(3) . .
C5H C4H H4H 119.8 . .
C4H C5H H5H 119.1 . .
C6H C5H C4H 121.8(3) . .
C6H C5H H5H 119.1 . .
C5H C6H H6H 120.6 . .
C5H C6H C7H 118.7(3) . .
C7H C6H H6H 120.6 . .
C2H C7H C6H 119.5(3) . .
C2H C7H C8H 118.2(2) . .
C6H C7H C8H 122.2(3) . .
N5H C8H N6H 120.5(2) . .
N5H C8H C7H 124.8(2) . .
N6H C8H C7H 114.7(2) . .
C1I N1I N2I 105.6(2) . .
N3I N2I N1I 111.6(2) . .
N2I N3I N4I 105.6(2) . .
N3I N4I N5I 122.6(2) . .
C1I N4I N3I 109.3(2) . .
C1I N4I N5I 128.1(2) . .
C8I N5I N4I 113.2(2) . .
N7I N6I C8I 113.9(2) . .
N8I N7I N6I 173.3(3) . .
N1I C1I N4I 107.8(2) . .
N1I C1I C2I 132.9(2) . .
N4I C1I C2I 119.3(2) . .
C3I C2I C1I 123.4(2) . .
C3I C2I C7I 121.2(2) . .
C7I C2I C1I 115.3(2) . .
C2I C3I H3I 120.6 . .
C4I C3I C2I 118.8(3) . .
C4I C3I H3I 120.6 . .
C3I C4I H4I 119.8 . .
C3I C4I C5I 120.3(3) . .
C5I C4I H4I 119.8 . .
C4I C5I H5I 118.9 . .
C6I C5I C4I 122.1(3) . .
C6I C5I H5I 118.9 . .
C5I C6I H6I 120.9 . .
C5I C6I C7I 118.1(3) . .
C7I C6I H6I 120.9 . .
C2I C7I C6I 119.4(2) . .
C2I C7I C8I 118.4(2) . .
C6I C7I C8I 122.3(3) . .
N5I C8I N6I 119.2(2) . .
N5I C8I C7I 125.7(2) . .
N6I C8I C7I 115.1(2) . .
C1J N1J N2J 105.2(2) . .
N3J N2J N1J 111.8(2) . .
N2J N3J N4J 105.35(19) . .
N3J N4J N5J 121.34(19) . .
N3J N4J C1J 109.3(2) . .
C1J N4J N5J 129.4(2) . .
C8J N5J N4J 112.7(2) . .
N7J N6J C8J 114.9(2) . .
N8J N7J N6J 172.2(3) . .
N1J C1J N4J 108.4(2) . .
N1J C1J C2J 133.4(2) . .
N4J C1J C2J 118.2(2) . .
C3J C2J C1J 124.6(2) . .
C3J C2J C7J 120.2(2) . .
C7J C2J C1J 115.2(2) . .
C2J C3J H3J 120.5 . .
C4J C3J C2J 119.1(2) . .
C4J C3J H3J 120.5 . .
C3J C4J H4J 119.4 . .
C3J C4J C5J 121.2(2) . .
C5J C4J H4J 119.4 . .
C4J C5J H5J 119.7 . .
C6J C5J C4J 120.6(2) . .
C6J C5J H5J 119.7 . .
C5J C6J H6J 120.3 . .
C5J C6J C7J 119.4(2) . .
C7J C6J H6J 120.3 . .
C2J C7J C8J 118.5(2) . .
C6J C7J C2J 119.6(2) . .
C6J C7J C8J 121.9(2) . .
N5J C8J N6J 119.4(2) . .
N5J C8J C7J 126.0(2) . .
N6J C8J C7J 114.6(2) . .
C1K N1K N2K 105.6(2) . .
N3K N2K N1K 111.4(2) . .
N2K N3K N4K 105.49(19) . .
N3K N4K N5K 122.17(18) . .
C1K N4K N3K 109.0(2) . .
C1K N4K N5K 128.8(2) . .
C8K N5K N4K 112.6(2) . .
N7K N6K C8K 114.9(2) . .
N8K N7K N6K 171.5(3) . .
N1K C1K N4K 108.4(2) . .
N1K C1K C2K 133.0(2) . .
N4K C1K C2K 118.5(2) . .
C3K C2K C1K 123.0(3) . .
C3K C2K C7K 121.4(2) . .
C7K C2K C1K 115.6(2) . .
C2K C3K H3K 120.6 . .
C4K C3K C2K 118.9(3) . .
C4K C3K H3K 120.6 . .
C3K C4K H4K 120.0 . .
C3K C4K C5K 120.0(3) . .
C5K C4K H4K 120.0 . .
C4K C5K H5K 118.8 . .
C6K C5K C4K 122.4(3) . .
C6K C5K H5K 118.8 . .
C5K C6K H6K 120.9 . .
C5K C6K C7K 118.2(3) . .
C7K C6K H6K 120.9 . .
C2K C7K C6K 119.1(2) . .
C2K C7K C8K 118.8(2) . .
C6K C7K C8K 122.1(3) . .
N5K C8K N6K 118.6(2) . .
N5K C8K C7K 125.7(2) . .
N6K C8K C7K 115.7(2) . .
C1L N1L N2L 105.6(2) . .
N3L N2L N1L 111.8(2) . .
N2L N3L N4L 105.30(19) . .
N3L N4L N5L 121.29(19) . .
N3L N4L C1L 109.8(2) . .
C1L N4L N5L 128.9(2) . .
C8L N5L N4L 112.56(19) . .
N7L N6L C8L 114.5(2) . .
N8L N7L N6L 171.4(3) . .
N1L C1L N4L 107.5(2) . .
N1L C1L C2L 134.5(2) . .
N4L C1L C2L 118.0(2) . .
C3L C2L C1L 124.2(2) . .
C3L C2L C7L 119.5(2) . .
C7L C2L C1L 116.3(2) . .
C2L C3L H3L 120.5 . .
C4L C3L C2L 118.9(2) . .
C4L C3L H3L 120.5 . .
C3L C4L H4L 119.3 . .
C3L C4L C5L 121.4(2) . .
C5L C4L H4L 119.3 . .
C4L C5L H5L 119.7 . .
C6L C5L C4L 120.6(2) . .
C6L C5L H5L 119.7 . .
C5L C6L H6L 120.4 . .
C5L C6L C7L 119.3(2) . .
C7L C6L H6L 120.4 . .
C2L C7L C8L 117.8(2) . .
C6L C7L C2L 120.4(2) . .
C6L C7L C8L 121.8(2) . .
N5L C8L N6L 119.2(2) . .
N5L C8L C7L 126.5(2) . .
N6L C8L C7L 114.3(2) . .

loop_
_geom_bond_atom_site_label_1
_geom_bond_atom_site_label_2
_geom_bond_distance
_geom_bond_site_symmetry_2
N1A N2A 1.365(3) .
N1A C1A 1.329(4) .
N2A N3A 1.298(3) .
N3A N4A 1.353(3) .
N4A N5A 1.365(3) .
N4A C1A 1.335(3) .
N5A C8A 1.302(3) .
N6A N7A 1.260(3) .
N6A C8A 1.388(3) .
N7A N8A 1.128(3) .
C1A C2A 1.425(3) .
C2A C3A 1.399(4) .
C2A C7A 1.411(4) .
C3A H3A 0.9500 .
C3A C4A 1.375(4) .
C4A H4A 0.9500 .
C4A C5A 1.390(5) .
C5A H5A 0.9500 .
C5A C6A 1.378(4) .
C6A H6A 0.9500 .
C6A C7A 1.404(4) .
C7A C8A 1.460(4) .
N1B N2B 1.368(3) .
N1B C1B 1.324(3) .
N2B N3B 1.302(3) .
N3B N4B 1.343(3) .
N4B N5B 1.374(3) .
N4B C1B 1.352(3) .
N5B C8B 1.294(3) .
N6B N7B 1.256(3) .
N6B C8B 1.414(3) .
N7B N8B 1.125(3) .
C1B C2B 1.433(4) .
C2B C3B 1.393(3) .
C2B C7B 1.410(3) .
C3B H3B 0.9500 .
C3B C4B 1.374(4) .
C4B H4B 0.9500 .
C4B C5B 1.398(4) .
C5B H5B 0.9500 .
C5B C6B 1.375(4) .
C6B H6B 0.9500 .
C6B C7B 1.396(4) .
C7B C8B 1.449(3) .
N1C N2C 1.349(3) .
N1C C1C 1.333(4) .
N2C N3C 1.307(3) .
N3C N4C 1.343(3) .
N4C N5C 1.371(3) .
N4C C1C 1.342(3) .
N5C C8C 1.302(3) .
N6C N7C 1.261(3) .
N6C C8C 1.394(3) .
N7C N8C 1.126(3) .
C1C C2C 1.424(4) .
C2C C3C 1.399(4) .
C2C C7C 1.402(4) .
C3C H3C 0.9500 .
C3C C4C 1.367(4) .
C4C H4C 0.9500 .
C4C C5C 1.396(5) .
C5C H5C 0.9500 .
C5C C6C 1.370(4) .
C6C H6C 0.9500 .
C6C C7C 1.411(4) .
C7C C8C 1.451(3) .
N1D N2D 1.360(3) .
N1D C1D 1.327(3) .
N2D N3D 1.306(3) .
N3D N4D 1.354(3) .
N4D N5D 1.363(3) .
N4D C1D 1.349(3) .
N5D C8D 1.304(3) .
N6D N7D 1.256(3) .
N6D C8D 1.405(3) .
N7D N8D 1.133(3) .
C1D C2D 1.440(4) .
C2D C3D 1.397(3) .
C2D C7D 1.409(4) .
C3D H3D 0.9500 .
C3D C4D 1.375(4) .
C4D H4D 0.9500 .
C4D C5D 1.400(4) .
C5D H5D 0.9500 .
C5D C6D 1.366(4) .
C6D H6D 0.9500 .
C6D C7D 1.406(4) .
C7D C8D 1.442(3) .
N1E N2E 1.365(3) .
N1E C1E 1.324(3) .
N2E N3E 1.304(3) .
N3E N4E 1.351(3) .
N4E N5E 1.357(3) .
N4E C1E 1.359(3) .
N5E C8E 1.297(3) .
N6E N7E 1.259(3) .
N6E C8E 1.411(3) .
N7E N8E 1.123(3) .
C1E C2E 1.438(3) .
C2E C3E 1.408(3) .
C2E C7E 1.398(4) .
C3E H3E 0.9500 .
C3E C4E 1.377(4) .
C4E H4E 0.9500 .
C4E C5E 1.396(4) .
C5E H5E 0.9500 .
C5E C6E 1.374(4) .
C6E H6E 0.9500 .
C6E C7E 1.394(4) .
C7E C8E 1.451(3) .
N1F N2F 1.349(3) .
N1F C1F 1.334(4) .
N2F N3F 1.295(3) .
N3F N4F 1.358(3) .
N4F N5F 1.363(3) .
N4F C1F 1.338(3) .
N5F C8F 1.314(3) .
N6F N7F 1.265(3) .
N6F C8F 1.396(3) .
N7F N8F 1.126(3) .
C1F C2F 1.431(4) .
C2F C3F 1.394(3) .
C2F C7F 1.391(4) .
C3F H3F 0.9500 .
C3F C4F 1.366(4) .
C4F H4F 0.9500 .
C4F C5F 1.403(5) .
C5F H5F 0.9500 .
C5F C6F 1.373(4) .
C6F H6F 0.9500 .
C6F C7F 1.408(4) .
C7F C8F 1.457(4) .
N1G N2G 1.366(3) .
N1G C1G 1.333(3) .
N2G N3G 1.303(3) .
N3G N4G 1.339(3) .
N4G N5G 1.367(3) .
N4G C1G 1.362(3) .
N5G C8G 1.299(3) .
N6G N7G 1.259(3) .
N6G C8G 1.407(3) .
N7G N8G 1.130(3) .
C1G C2G 1.425(4) .
C2G C3G 1.403(3) .
C2G C7G 1.404(4) .
C3G H3G 0.9500 .
C3G C4G 1.363(4) .
C4G H4G 0.9500 .
C4G C5G 1.402(4) .
C5G H5G 0.9500 .
C5G C6G 1.378(3) .
C6G H6G 0.9500 .
C6G C7G 1.402(4) .
C7G C8G 1.446(3) .
N1H N2H 1.367(3) .
N1H C1H 1.324(3) .
N2H N3H 1.298(3) .
N3H N4H 1.356(3) .
N4H N5H 1.360(3) .
N4H C1H 1.341(3) .
N5H C8H 1.301(3) .
N6H N7H 1.267(3) .
N6H C8H 1.379(3) .
N7H N8H 1.126(3) .
C1H C2H 1.426(3) .
C2H C3H 1.409(4) .
C2H C7H 1.394(4) .
C3H H3H 0.9500 .
C3H C4H 1.372(4) .
C4H H4H 0.9500 .
C4H C5H 1.399(5) .
C5H H5H 0.9500 .
C5H C6H 1.372(4) .
C6H H6H 0.9500 .
C6H C7H 1.406(4) .
C7H C8H 1.469(4) .
N1I N2I 1.359(3) .
N1I C1I 1.331(3) .
N2I N3I 1.296(3) .
N3I N4I 1.351(3) .
N4I N5I 1.360(3) .
N4I C1I 1.342(3) .
N5I C8I 1.302(3) .
N6I N7I 1.263(3) .
N6I C8I 1.394(3) .
N7I N8I 1.128(3) .
C1I C2I 1.429(3) .
C2I C3I 1.397(4) .
C2I C7I 1.403(4) .
C3I H3I 0.9500 .
C3I C4I 1.372(4) .
C4I H4I 0.9500 .
C4I C5I 1.390(5) .
C5I H5I 0.9500 .
C5I C6I 1.383(4) .
C6I H6I 0.9500 .
C6I C7I 1.409(4) .
C7I C8I 1.454(4) .
N1J N2J 1.365(3) .
N1J C1J 1.325(3) .
N2J N3J 1.307(3) .
N3J N4J 1.346(3) .
N4J N5J 1.357(3) .
N4J C1J 1.350(3) .
N5J C8J 1.301(3) .
N6J N7J 1.260(3) .
N6J C8J 1.395(3) .
N7J N8J 1.130(3) .
C1J C2J 1.438(3) .
C2J C3J 1.393(3) .
C2J C7J 1.413(4) .
C3J H3J 0.9500 .
C3J C4J 1.374(4) .
C4J H4J 0.9500 .
C4J C5J 1.395(4) .
C5J H5J 0.9500 .
C5J C6J 1.376(4) .
C6J H6J 0.9500 .
C6J C7J 1.401(4) .
C7J C8J 1.454(3) .
N1K N2K 1.362(3) .
N1K C1K 1.321(3) .
N2K N3K 1.302(3) .
N3K N4K 1.352(3) .
N4K N5K 1.367(3) .
N4K C1K 1.343(3) .
N5K C8K 1.309(3) .
N6K N7K 1.264(3) .
N6K C8K 1.389(3) .
N7K N8K 1.125(3) .
C1K C2K 1.432(3) .
C2K C3K 1.398(3) .
C2K C7K 1.399(4) .
C3K H3K 0.9500 .
C3K C4K 1.368(4) .
C4K H4K 0.9500 .
C4K C5K 1.388(5) .
C5K H5K 0.9500 .
C5K C6K 1.380(4) .
C6K H6K 0.9500 .
C6K C7K 1.404(4) .
C7K C8K 1.448(3) .
N1L N2L 1.370(3) .
N1L C1L 1.325(3) .
N2L N3L 1.299(3) .
N3L N4L 1.343(3) .
N4L N5L 1.372(3) .
N4L C1L 1.357(3) .
N5L C8L 1.296(3) .
N6L N7L 1.258(3) .
N6L C8L 1.401(3) .
N7L N8L 1.127(3) .
C1L C2L 1.425(4) .
C2L C3L 1.402(3) .
C2L C7L 1.415(3) .
C3L H3L 0.9500 .
C3L C4L 1.378(4) .
C4L H4L 0.9500 .
C4L C5L 1.389(4) .
C5L H5L 0.9500 .
C5L C6L 1.380(3) .
C6L H6L 0.9500 .
C6L C7L 1.389(4) .
C7L C8L 1.453(3) .

loop_
_geom_torsion_atom_site_label_1
_geom_torsion_atom_site_label_2
_geom_torsion_atom_site_label_3
_geom_torsion_atom_site_label_4
_geom_torsion
_geom_torsion_site_symmetry_1
_geom_torsion_site_symmetry_2
_geom_torsion_site_symmetry_3
_geom_torsion_site_symmetry_4
N1A N2A N3A N4A 0.4(3) . . . .
N1A C1A C2A C3A 2.4(5) . . . .
N1A C1A C2A C7A -178.1(3) . . . .
N2A N1A C1A N4A -0.2(3) . . . .
N2A N1A C1A C2A 179.8(3) . . . .
N2A N3A N4A N5A -178.4(2) . . . .
N2A N3A N4A C1A -0.5(3) . . . .
N3A N4A N5A C8A 177.1(2) . . . .
N3A N4A C1A N1A 0.4(3) . . . .
N3A N4A C1A C2A -179.5(2) . . . .
N4A N5A C8A N6A -177.9(2) . . . .
N4A N5A C8A C7A 2.6(4) . . . .
N4A C1A C2A C3A -177.6(2) . . . .
N4A C1A C2A C7A 1.8(4) . . . .
N5A N4A C1A N1A 178.2(2) . . . .
N5A N4A C1A C2A -1.8(4) . . . .
N7A N6A C8A N5A 4.4(4) . . . .
N7A N6A C8A C7A -176.1(2) . . . .
C1A N1A N2A N3A -0.1(3) . . . .
C1A N4A N5A C8A -0.5(4) . . . .
C1A C2A C3A C4A 179.5(3) . . . .
C1A C2A C7A C6A -179.8(2) . . . .
C1A C2A C7A C8A 0.0(4) . . . .
C2A C3A C4A C5A 0.1(4) . . . .
C2A C7A C8A N5A -2.5(4) . . . .
C2A C7A C8A N6A 178.0(2) . . . .
C3A C2A C7A C6A -0.3(4) . . . .
C3A C2A C7A C8A 179.5(2) . . . .
C3A C4A C5A C6A -0.2(5) . . . .
C4A C5A C6A C7A 0.0(5) . . . .
C5A C6A C7A C2A 0.2(4) . . . .
C5A C6A C7A C8A -179.6(3) . . . .
C6A C7A C8A N5A 177.3(3) . . . .
C6A C7A C8A N6A -2.2(4) . . . .
C7A C2A C3A C4A 0.1(4) . . . .
N1B N2B N3B N4B -0.1(3) . . . .
N1B C1B C2B C3B -2.1(5) . . . .
N1B C1B C2B C7B 178.4(3) . . . .
N2B N1B C1B N4B -1.1(3) . . . .
N2B N1B C1B C2B 179.4(3) . . . .
N2B N3B N4B N5B 179.9(2) . . . .
N2B N3B N4B C1B -0.6(3) . . . .
N3B N4B N5B C8B -179.4(2) . . . .
N3B N4B C1B N1B 1.1(3) . . . .
N3B N4B C1B C2B -179.3(2) . . . .
N4B N5B C8B N6B 179.2(2) . . . .
N4B N5B C8B C7B -1.8(4) . . . .
N4B C1B C2B C3B 178.4(2) . . . .
N4B C1B C2B C7B -1.1(3) . . . .
N5B N4B C1B N1B -179.5(2) . . . .
N5B N4B C1B C2B 0.1(4) . . . .
N7B N6B C8B N5B -1.5(4) . . . .
N7B N6B C8B C7B 179.4(2) . . . .
C1B N1B N2B N3B 0.8(3) . . . .
C1B N4B N5B C8B 1.3(4) . . . .
C1B C2B C3B C4B 179.9(2) . . . .
C1B C2B C7B C6B -179.8(2) . . . .
C1B C2B C7B C8B 0.7(3) . . . .
C2B C3B C4B C5B 0.1(4) . . . .
C2B C7B C8B N5B 0.9(4) . . . .
C2B C7B C8B N6B 179.9(2) . . . .
C3B C2B C7B C6B 0.7(4) . . . .
C3B C2B C7B C8B -178.9(2) . . . .
C3B C4B C5B C6B 0.4(4) . . . .
C4B C5B C6B C7B -0.2(4) . . . .
C5B C6B C7B C2B -0.3(4) . . . .
C5B C6B C7B C8B 179.3(2) . . . .
C6B C7B C8B N5B -178.7(3) . . . .
C6B C7B C8B N6B 0.4(4) . . . .
C7B C2B C3B C4B -0.6(4) . . . .
N1C N2C N3C N4C 0.2(3) . . . .
N1C C1C C2C C3C -1.0(5) . . . .
N1C C1C C2C C7C -179.3(3) . . . .
N2C N1C C1C N4C 0.2(3) . . . .
N2C N1C C1C C2C 179.0(3) . . . .
N2C N3C N4C N5C -179.3(2) . . . .
N2C N3C N4C C1C -0.1(3) . . . .
N3C N4C N5C C8C 179.7(2) . . . .
N3C N4C C1C N1C 0.0(3) . . . .
N3C N4C C1C C2C -179.1(2) . . . .
N4C N5C C8C N6C 179.5(2) . . . .
N4C N5C C8C C7C -0.9(4) . . . .
N4C C1C C2C C3C 177.8(2) . . . .
N4C C1C C2C C7C -0.5(4) . . . .
N5C N4C C1C N1C 179.0(2) . . . .
N5C N4C C1C C2C 0.0(4) . . . .
N7C N6C C8C N5C -2.3(4) . . . .
N7C N6C C8C C7C 178.1(2) . . . .
C1C N1C N2C N3C -0.3(3) . . . .
C1C N4C N5C C8C 0.7(4) . . . .
C1C C2C C3C C4C -178.3(3) . . . .
C1C C2C C7C C6C 179.4(2) . . . .
C1C C2C C7C C8C 0.4(4) . . . .
C2C C3C C4C C5C -0.6(4) . . . .
C2C C7C C8C N5C 0.4(4) . . . .
C2C C7C C8C N6C 180.0(2) . . . .
C3C C2C C7C C6C 1.0(4) . . . .
C3C C2C C7C C8C -178.0(2) . . . .
C3C C4C C5C C6C 0.3(5) . . . .
C4C C5C C6C C7C 0.6(4) . . . .
C5C C6C C7C C2C -1.3(4) . . . .
C5C C6C C7C C8C 177.7(3) . . . .
C6C C7C C8C N5C -178.6(3) . . . .
C6C C7C C8C N6C 1.0(4) . . . .
C7C C2C C3C C4C -0.1(4) . . . .
N1D N2D N3D N4D 0.1(3) . . . .
N1D C1D C2D C3D 0.7(5) . . . .
N1D C1D C2D C7D -179.8(3) . . . .
N2D N1D C1D N4D 1.1(3) . . . .
N2D N1D C1D C2D -177.8(3) . . . .
N2D N3D N4D N5D -179.3(2) . . . .
N2D N3D N4D C1D 0.6(3) . . . .
N3D N4D N5D C8D -179.1(2) . . . .
N3D N4D C1D N1D -1.1(3) . . . .
N3D N4D C1D C2D 178.0(2) . . . .
N4D N5D C8D N6D -179.5(2) . . . .
N4D N5D C8D C7D 0.5(4) . . . .
N4D C1D C2D C3D -178.1(2) . . . .
N4D C1D C2D C7D 1.4(3) . . . .
N5D N4D C1D N1D 178.8(2) . . . .
N5D N4D C1D C2D -2.1(4) . . . .
N7D N6D C8D N5D -0.4(4) . . . .
N7D N6D C8D C7D 179.6(2) . . . .
C1D N1D N2D N3D -0.8(3) . . . .
C1D N4D N5D C8D 1.1(4) . . . .
C1D C2D C3D C4D 179.8(2) . . . .
C1D C2D C7D C6D -179.6(2) . . . .
C1D C2D C7D C8D -0.1(3) . . . .
C2D C3D C4D C5D -0.3(4) . . . .
C2D C7D C8D N5D -1.0(4) . . . .
C2D C7D C8D N6D 179.0(2) . . . .
C3D C2D C7D C6D -0.2(4) . . . .
C3D C2D C7D C8D 179.4(2) . . . .
C3D C4D C5D C6D 0.0(4) . . . .
C4D C5D C6D C7D 0.2(4) . . . .
C5D C6D C7D C2D -0.1(4) . . . .
C5D C6D C7D C8D -179.7(2) . . . .
C6D C7D C8D N5D 178.6(3) . . . .
C6D C7D C8D N6D -1.4(4) . . . .
C7D C2D C3D C4D 0.4(4) . . . .
N1E N2E N3E N4E -0.6(3) . . . .
N1E C1E C2E C3E -0.2(5) . . . .
N1E C1E C2E C7E 180.0(3) . . . .
N2E N1E C1E N4E -0.8(3) . . . .
N2E N1E C1E C2E 177.9(3) . . . .
N2E N3E N4E N5E 179.9(2) . . . .
N2E N3E N4E C1E 0.1(3) . . . .
N3E N4E N5E C8E 179.4(2) . . . .
N3E N4E C1E N1E 0.4(3) . . . .
N3E N4E C1E C2E -178.5(2) . . . .
N4E N5E C8E N6E -179.7(2) . . . .
N4E N5E C8E C7E -0.2(4) . . . .
N4E C1E C2E C3E 178.4(2) . . . .
N4E C1E C2E C7E -1.4(3) . . . .
N5E N4E C1E N1E -179.3(2) . . . .
N5E N4E C1E C2E 1.7(4) . . . .
N7E N6E C8E N5E 0.3(4) . . . .
N7E N6E C8E C7E -179.3(2) . . . .
C1E N1E N2E N3E 0.9(3) . . . .
C1E N4E N5E C8E -0.9(4) . . . .
C1E C2E C3E C4E 179.7(2) . . . .
C1E C2E C7E C6E 179.9(2) . . . .
C1E C2E C7E C8E 0.6(3) . . . .
C2E C3E C4E C5E 0.2(4) . . . .
C2E C7E C8E N5E 0.3(4) . . . .
C2E C7E C8E N6E 179.8(2) . . . .
C3E C2E C7E C6E 0.1(4) . . . .
C3E C2E C7E C8E -179.3(2) . . . .
C3E C4E C5E C6E 0.3(4) . . . .
C4E C5E C6E C7E -0.7(4) . . . .
C5E C6E C7E C2E 0.5(4) . . . .
C5E C6E C7E C8E 179.8(2) . . . .
C6E C7E C8E N5E -179.1(3) . . . .
C6E C7E C8E N6E 0.5(4) . . . .
C7E C2E C3E C4E -0.4(4) . . . .
N1F N2F N3F N4F -0.4(3) . . . .
N1F C1F C2F C3F 1.5(5) . . . .
N1F C1F C2F C7F -179.7(3) . . . .
N2F N1F C1F N4F 0.2(3) . . . .
N2F N1F C1F C2F -179.4(3) . . . .
N2F N3F N4F N5F 179.4(2) . . . .
N2F N3F N4F C1F 0.5(3) . . . .
N3F N4F N5F C8F 179.8(2) . . . .
N3F N4F C1F N1F -0.4(3) . . . .
N3F N4F C1F C2F 179.3(2) . . . .
N4F N5F C8F N6F -179.8(2) . . . .
N4F N5F C8F C7F 1.5(4) . . . .
N4F C1F C2F C3F -178.1(2) . . . .
N4F C1F C2F C7F 0.7(4) . . . .
N5F N4F C1F N1F -179.3(2) . . . .
N5F N4F C1F C2F 0.4(4) . . . .
N7F N6F C8F N5F 1.9(4) . . . .
N7F N6F C8F C7F -179.2(2) . . . .
C1F N1F N2F N3F 0.1(3) . . . .
C1F N4F N5F C8F -1.5(4) . . . .
C1F C2F C3F C4F 179.3(3) . . . .
C1F C2F C7F C6F 180.0(2) . . . .
C1F C2F C7F C8F -0.7(4) . . . .
C2F C3F C4F C5F 0.0(4) . . . .
C2F C7F C8F N5F -0.5(4) . . . .
C2F C7F C8F N6F -179.3(2) . . . .
C3F C2F C7F C6F -1.2(4) . . . .
C3F C2F C7F C8F 178.1(2) . . . .
C3F C4F C5F C6F 0.1(5) . . . .
C4F C5F C6F C7F -0.8(4) . . . .
C5F C6F C7F C2F 1.3(4) . . . .
C5F C6F C7F C8F -178.0(3) . . . .
C6F C7F C8F N5F 178.8(3) . . . .
C6F C7F C8F N6F 0.1(4) . . . .
C7F C2F C3F C4F 0.5(4) . . . .
N1G N2G N3G N4G 0.4(3) . . . .
N1G C1G C2G C3G 2.3(5) . . . .
N1G C1G C2G C7G -177.9(3) . . . .
N2G N1G C1G N4G 1.6(3) . . . .
N2G N1G C1G C2G -178.8(3) . . . .
N2G N3G N4G N5G -179.6(2) . . . .
N2G N3G N4G C1G 0.6(3) . . . .
N3G N4G N5G C8G 179.4(2) . . . .
N3G N4G C1G N1G -1.4(3) . . . .
N3G N4G C1G C2G 178.9(2) . . . .
N4G N5G C8G N6G -178.4(2) . . . .
N4G N5G C8G C7G 1.8(4) . . . .
N4G C1G C2G C3G -178.2(2) . . . .
N4G C1G C2G C7G 1.6(3) . . . .
N5G N4G C1G N1G 178.8(2) . . . .
N5G N4G C1G C2G -0.8(4) . . . .
N7G N6G C8G N5G 1.3(4) . . . .
N7G N6G C8G C7G -178.9(2) . . . .
C1G N1G N2G N3G -1.3(3) . . . .
C1G N4G N5G C8G -0.8(4) . . . .
C1G C2G C3G C4G -179.7(3) . . . .
C1G C2G C7G C6G -179.9(2) . . . .
C1G C2G C7G C8G -0.7(3) . . . .
C2G C3G C4G C5G -0.8(4) . . . .
C2G C7G C8G N5G -1.0(4) . . . .
C2G C7G C8G N6G 179.2(2) . . . .
C3G C2G C7G C6G -0.1(4) . . . .
C3G C2G C7G C8G 179.0(2) . . . .
C3G C4G C5G C6G 0.6(4) . . . .
C4G C5G C6G C7G -0.1(4) . . . .
C5G C6G C7G C2G -0.1(4) . . . .
C5G C6G C7G C8G -179.2(2) . . . .
C6G C7G C8G N5G 178.1(3) . . . .
C6G C7G C8G N6G -1.7(4) . . . .
C7G C2G C3G C4G 0.6(4) . . . .
N1H N2H N3H N4H -0.2(3) . . . .
N1H C1H C2H C3H -3.3(5) . . . .
N1H C1H C2H C7H 178.2(3) . . . .
N2H N1H C1H N4H -0.3(3) . . . .
N2H N1H C1H C2H -179.1(3) . . . .
N2H N3H N4H N5H 178.7(2) . . . .
N2H N3H N4H C1H 0.1(3) . . . .
N3H N4H N5H C8H -178.2(2) . . . .
N3H N4H C1H N1H 0.1(3) . . . .
N3H N4H C1H C2H 179.2(2) . . . .
N4H N5H C8H N6H 178.3(2) . . . .
N4H N5H C8H C7H -1.0(4) . . . .
N4H C1H C2H C3H 177.9(2) . . . .
N4H C1H C2H C7H -0.6(4) . . . .
N5H N4H C1H N1H -178.3(2) . . . .
N5H N4H C1H C2H 0.7(4) . . . .
N7H N6H C8H N5H -4.6(4) . . . .
N7H N6H C8H C7H 174.8(2) . . . .
C1H N1H N2H N3H 0.3(3) . . . .
C1H N4H N5H C8H 0.1(4) . . . .
C1H C2H C3H C4H -178.8(3) . . . .
C1H C2H C7H C6H 178.8(2) . . . .
C1H C2H C7H C8H -0.3(4) . . . .
C2H C3H C4H C5H 0.1(4) . . . .
C2H C7H C8H N5H 1.1(4) . . . .
C2H C7H C8H N6H -178.2(2) . . . .
C3H C2H C7H C6H 0.2(4) . . . .
C3H C2H C7H C8H -178.8(2) . . . .
C3H C4H C5H C6H 0.3(5) . . . .
C4H C5H C6H C7H -0.4(5) . . . .
C5H C6H C7H C2H 0.2(4) . . . .
C5H C6H C7H C8H 179.1(3) . . . .
C6H C7H C8H N5H -177.8(3) . . . .
C6H C7H C8H N6H 2.8(4) . . . .
C7H C2H C3H C4H -0.4(4) . . . .
N1I N2I N3I N4I 0.1(3) . . . .
N1I C1I C2I C3I 0.8(5) . . . .
N1I C1I C2I C7I 179.8(3) . . . .
N2I N1I C1I N4I -0.3(3) . . . .
N2I N1I C1I C2I -179.0(3) . . . .
N2I N3I N4I N5I 179.7(2) . . . .
N2I N3I N4I C1I -0.3(3) . . . .
N3I N4I N5I C8I 179.5(2) . . . .
N3I N4I C1I N1I 0.4(3) . . . .
N3I N4I C1I C2I 179.3(2) . . . .
N4I N5I C8I N6I 180.0(2) . . . .
N4I N5I C8I C7I 1.2(4) . . . .
N4I C1I C2I C3I -177.7(2) . . . .
N4I C1I C2I C7I 1.3(4) . . . .
N5I N4I C1I N1I -179.7(2) . . . .
N5I N4I C1I C2I -0.8(4) . . . .
N7I N6I C8I N5I 1.5(4) . . . .
N7I N6I C8I C7I -179.6(2) . . . .
C1I N1I N2I N3I 0.1(3) . . . .
C1I N4I N5I C8I -0.4(4) . . . .
C1I C2I C3I C4I 178.9(3) . . . .
C1I C2I C7I C6I -179.9(2) . . . .
C1I C2I C7I C8I -0.6(3) . . . .
C2I C3I C4I C5I 0.8(4) . . . .
C2I C7I C8I N5I -0.6(4) . . . .
C2I C7I C8I N6I -179.5(2) . . . .
C3I C2I C7I C6I -0.9(4) . . . .
C3I C2I C7I C8I 178.4(2) . . . .
C3I C4I C5I C6I -0.7(5) . . . .
C4I C5I C6I C7I -0.2(4) . . . .
C5I C6I C7I C2I 1.0(4) . . . .
C5I C6I C7I C8I -178.3(3) . . . .
C6I C7I C8I N5I 178.6(3) . . . .
C6I C7I C8I N6I -0.3(4) . . . .
C7I C2I C3I C4I 0.0(4) . . . .
N1J N2J N3J N4J -0.4(3) . . . .
N1J C1J C2J C3J -2.1(5) . . . .
N1J C1J C2J C7J 178.7(3) . . . .
N2J N1J C1J N4J -1.0(3) . . . .
N2J N1J C1J C2J 179.1(3) . . . .
N2J N3J N4J N5J 179.6(2) . . . .
N2J N3J N4J C1J -0.3(3) . . . .
N3J N4J N5J C8J -179.4(2) . . . .
N3J N4J C1J N1J 0.8(3) . . . .
N3J N4J C1J C2J -179.2(2) . . . .
N4J N5J C8J N6J 178.9(2) . . . .
N4J N5J C8J C7J -1.5(4) . . . .
N4J C1J C2J C3J 178.0(2) . . . .
N4J C1J C2J C7J -1.2(3) . . . .
N5J N4J C1J N1J -179.0(2) . . . .
N5J N4J C1J C2J 0.9(4) . . . .
N7J N6J C8J N5J -1.4(4) . . . .
N7J N6J C8J C7J 178.9(2) . . . .
C1J N1J N2J N3J 0.9(3) . . . .
C1J N4J N5J C8J 0.4(4) . . . .
C1J C2J C3J C4J -179.4(2) . . . .
C1J C2J C7J C6J 179.6(2) . . . .
C1J C2J C7J C8J 0.3(3) . . . .
C2J C3J C4J C5J -0.1(4) . . . .
C2J C7J C8J N5J 1.1(4) . . . .
C2J C7J C8J N6J -179.2(2) . . . .
C3J C2J C7J C6J 0.4(4) . . . .
C3J C2J C7J C8J -178.9(2) . . . .
C3J C4J C5J C6J 0.4(4) . . . .
C4J C5J C6J C7J -0.3(4) . . . .
C5J C6J C7J C2J -0.1(4) . . . .
C5J C6J C7J C8J 179.2(2) . . . .
C6J C7J C8J N5J -178.1(3) . . . .
C6J C7J C8J N6J 1.6(4) . . . .
C7J C2J C3J C4J -0.3(4) . . . .
N1K N2K N3K N4K 0.1(3) . . . .
N1K C1K C2K C3K 2.0(5) . . . .
N1K C1K C2K C7K -178.5(3) . . . .
N2K N1K C1K N4K -0.3(3) . . . .
N2K N1K C1K C2K 179.7(3) . . . .
N2K N3K N4K N5K -178.5(2) . . . .
N2K N3K N4K C1K -0.3(3) . . . .
N3K N4K N5K C8K 177.3(2) . . . .
N3K N4K C1K N1K 0.4(3) . . . .
N3K N4K C1K C2K -179.6(2) . . . .
N4K N5K C8K N6K -178.1(2) . . . .
N4K N5K C8K C7K 2.7(4) . . . .
N4K C1K C2K C3K -178.0(2) . . . .
N4K C1K C2K C7K 1.5(4) . . . .
N5K N4K C1K N1K 178.4(2) . . . .
N5K N4K C1K C2K -1.6(4) . . . .
N7K N6K C8K N5K 5.9(4) . . . .
N7K N6K C8K C7K -174.8(2) . . . .
C1K N1K N2K N3K 0.1(3) . . . .
C1K N4K N5K C8K -0.5(4) . . . .
C1K C2K C3K C4K 179.6(3) . . . .
C1K C2K C7K C6K 179.8(2) . . . .
C1K C2K C7K C8K 0.3(4) . . . .
C2K C3K C4K C5K -0.1(5) . . . .
C2K C7K C8K N5K -2.7(4) . . . .
C2K C7K C8K N6K 178.1(2) . . . .
C3K C2K C7K C6K -0.7(4) . . . .
C3K C2K C7K C8K 179.9(2) . . . .
C3K C4K C5K C6K 0.7(5) . . . .
C4K C5K C6K C7K -1.3(5) . . . .
C5K C6K C7K C2K 1.3(4) . . . .
C5K C6K C7K C8K -179.3(3) . . . .
C6K C7K C8K N5K 177.9(3) . . . .
C6K C7K C8K N6K -1.3(4) . . . .
C7K C2K C3K C4K 0.1(4) . . . .
N1L N2L N3L N4L 0.1(3) . . . .
N1L C1L C2L C3L -0.5(5) . . . .
N1L C1L C2L C7L 179.6(3) . . . .
N2L N1L C1L N4L -0.9(3) . . . .
N2L N1L C1L C2L 178.5(3) . . . .
N2L N3L N4L N5L -179.9(2) . . . .
N2L N3L N4L C1L -0.7(3) . . . .
N3L N4L N5L C8L 179.2(2) . . . .
N3L N4L C1L N1L 1.0(3) . . . .
N3L N4L C1L C2L -178.5(2) . . . .
N4L N5L C8L N6L 179.8(2) . . . .
N4L N5L C8L C7L -0.4(4) . . . .
N4L C1L C2L C3L 178.9(2) . . . .
N4L C1L C2L C7L -1.1(3) . . . .
N5L N4L C1L N1L -179.8(2) . . . .
N5L N4L C1L C2L 0.7(4) . . . .
N7L N6L C8L N5L 0.6(4) . . . .
N7L N6L C8L C7L -179.2(2) . . . .
C1L N1L N2L N3L 0.6(3) . . . .
C1L N4L N5L C8L 0.1(4) . . . .
C1L C2L C3L C4L 179.4(2) . . . .
C1L C2L C7L C6L -179.6(2) . . . .
C1L C2L C7L C8L 0.8(3) . . . .
C2L C3L C4L C5L 0.5(4) . . . .
C2L C7L C8L N5L -0.1(4) . . . .
C2L C7L C8L N6L 179.7(2) . . . .
C3L C2L C7L C6L 0.5(4) . . . .
C3L C2L C7L C8L -179.2(2) . . . .
C3L C4L C5L C6L -0.1(4) . . . .
C4L C5L C6L C7L -0.1(4) . . . .
C5L C6L C7L C2L -0.1(4) . . . .
C5L C6L C7L C8L 179.5(2) . . . .
C6L C7L C8L N5L -179.7(3) . . . .
C6L C7L C8L N6L 0.1(3) . . . .
C7L C2L C3L C4L -0.6(4) . . . .

_cod_database_fobs_code 4038991
